data_7705893
loop_
_publ_author_name
'Cai, Jing'
'Ye, Run'
'Liu, Xinhao'
'Guo, Leilei'
'Qiao, Xinrong'

_publ_section_title
;
 Ionic strength effect on regulating the synthetic assembly of
 polyoxometalate clusters with slow magnetic relaxation behavior.
;
_journal_issue 46
_journal_name_full 'Dalton transactions (Cambridge, England : 2003)'
_journal_page_first 16954
_journal_page_last 16961
_journal_paper_doi 10.1039/d0dt02409k
_journal_volume 49
_journal_year 2020
_chemical_formula_moiety 'Dy3 K4 Na4.75 O126.58 Sb4 W30, 11.75(O)'
_chemical_formula_sum 'Dy3 K4 Na4.75 O138.33 Sb3 W31'
_chemical_formula_weight 9031.04
_space_group_crystal_system monoclinic
_space_group_IT_number 15
_space_group_name_Hall '-C 2yc'
_space_group_name_H-M_alt 'C 1 2/c 1'
_atom_sites_solution_primary dual
_audit_creation_date 2020-06-30
_audit_creation_method
;
Olex2 1.2
(compiled 2018.05.29 svn.r3508 for OlexSys, GUI svn.r5506)
;
_audit_update_record
;
2020-07-01 deposited with the CCDC.	2020-10-20 downloaded from the CCDC.
;
_cell_angle_alpha 90
_cell_angle_beta 114.193(9)
_cell_angle_gamma 90
_cell_formula_units_Z 8
_cell_length_a 35.159(3)
_cell_length_b 18.5597(7)
_cell_length_c 48.357(3)
_cell_measurement_reflns_used 3672
_cell_measurement_temperature 191(2)
_cell_measurement_theta_max 24.8130
_cell_measurement_theta_min 3.3690
_cell_volume 28783(4)
_computing_cell_refinement
;
CrysAlisPro, Agilent Technologies,
Version 1.171.36.24 (release 03-12-2012 CrysAlis171 .NET)
(compiled Dec  3 2012,18:21:49)
;
_computing_data_collection
;
CrysAlisPro, Agilent Technologies,
Version 1.171.36.24 (release 03-12-2012 CrysAlis171 .NET)
(compiled Dec  3 2012,18:21:49)
;
_computing_data_reduction
;
CrysAlisPro, Agilent Technologies,
Version 1.171.36.24 (release 03-12-2012 CrysAlis171 .NET)
(compiled Dec  3 2012,18:21:49)
;
_computing_molecular_graphics 'Olex2 (Dolomanov et al., 2009)'
_computing_publication_material 'Olex2 (Dolomanov et al., 2009)'
_computing_structure_refinement 'XL (Sheldrick, 2008)'
_computing_structure_solution 'ShelXT (Sheldrick, 2015)'
_diffrn_ambient_temperature 191(2)
_diffrn_detector_area_resol_mean 16.1903
_diffrn_measured_fraction_theta_full 0.997
_diffrn_measured_fraction_theta_max 0.997
_diffrn_measurement_details
;
#__ type_ start__ end____ width___ exp.time_
  1 omega  -66.00   14.25   0.7500   50.0000
omega____ theta____ kappa____ phi______ frames
    -      -17.7912  -77.0000   30.0000 107

#__ type_ start__ end____ width___ exp.time_
  2 omega  -72.00   53.25   0.7500   50.0000
omega____ theta____ kappa____ phi______ frames
    -      -17.7912   19.0000  -60.0000 167

#__ type_ start__ end____ width___ exp.time_
  3 omega   25.00   53.50   0.7500   50.0000
omega____ theta____ kappa____ phi______ frames
    -       19.0412  -99.0000 -180.0000 38
;
_diffrn_measurement_device_type 'Xcalibur, Sapphire3, Gemini ultra'
_diffrn_measurement_method '\w scans'
_diffrn_orient_matrix_UB_11 -0.0045420000
_diffrn_orient_matrix_UB_12 0.0043523000
_diffrn_orient_matrix_UB_13 0.0128922000
_diffrn_orient_matrix_UB_21 -0.0009364000
_diffrn_orient_matrix_UB_22 -0.0379916000
_diffrn_orient_matrix_UB_23 0.0012823000
_diffrn_orient_matrix_UB_31 0.0216196000
_diffrn_orient_matrix_UB_32 -0.0007927000
_diffrn_orient_matrix_UB_33 0.0095323000
_diffrn_radiation_monochromator graphite
_diffrn_radiation_type MoK\a
_diffrn_radiation_wavelength 0.71073
_diffrn_reflns_av_R_equivalents 0.1064
_diffrn_reflns_av_unetI/netI 0.1780
_diffrn_reflns_Laue_measured_fraction_full 0.997
_diffrn_reflns_Laue_measured_fraction_max 0.997
_diffrn_reflns_limit_h_max 41
_diffrn_reflns_limit_h_min -38
_diffrn_reflns_limit_k_max 22
_diffrn_reflns_limit_k_min -14
_diffrn_reflns_limit_l_max 35
_diffrn_reflns_limit_l_min -57
_diffrn_reflns_number 51877
_diffrn_reflns_point_group_measured_fraction_full 0.997
_diffrn_reflns_point_group_measured_fraction_max 0.997
_diffrn_reflns_theta_full 25.000
_diffrn_reflns_theta_max 25.000
_diffrn_reflns_theta_min 2.853
_diffrn_source 'Enhance (Mo) X-ray Source'
_exptl_absorpt_coefficient_mu 26.985
_exptl_absorpt_correction_T_max 1.00000
_exptl_absorpt_correction_T_min 0.17401
_exptl_absorpt_correction_type multi-scan
_exptl_absorpt_process_details
;
CrysAlisPro, Agilent Technologies,
Version 1.171.36.24 (release 03-12-2012 CrysAlis171 .NET)
(compiled Dec  3 2012,18:21:49)
Empirical absorption correction using spherical harmonics,
 implemented in SCALE3 ABSPACK scaling algorithm.
;
_exptl_crystal_colour colourless
_exptl_crystal_density_diffrn 4.168
_exptl_crystal_description rodlike
_exptl_crystal_F_000 31039
_refine_diff_density_max 7.824
_refine_diff_density_min -4.386
_refine_diff_density_rms 0.621
_refine_ls_extinction_method none
_refine_ls_goodness_of_fit_ref 1.086
_refine_ls_hydrogen_treatment undef
_refine_ls_matrix_type full
_refine_ls_number_parameters 1789
_refine_ls_number_reflns 25278
_refine_ls_number_restraints 961
_refine_ls_restrained_S_all 1.065
_refine_ls_R_factor_all 0.1583
_refine_ls_R_factor_gt 0.1059
_refine_ls_shift/su_max 0.000
_refine_ls_shift/su_mean 0.000
_refine_ls_structure_factor_coef Fsqd
_refine_ls_weighting_details 'w=1/[\s^2^(Fo^2^)+(0.0533P)^2^+6694.0288P] where P=(Fo^2^+2Fc^2^)/3'
_refine_ls_weighting_scheme calc
_refine_ls_wR_factor_gt 0.2022
_refine_ls_wR_factor_ref 0.2298
_reflns_Friedel_coverage 0.000
_reflns_number_gt 16249
_reflns_number_total 25278
_reflns_threshold_expression 'I > 2\s(I)'
_cod_data_source_file d0dt02409k2.cif
_cod_data_source_block exp_14759
_cod_original_cell_volume 28784(4)
_cod_database_code 7705893
_shelx_shelxl_version_number 2014/7
_shelx_space_group_comment
;
The symmetry employed for this shelxl refinement is uniquely defined
by the following loop, which should always be used as a source of
symmetry information in preference to the above space-group names.
They are only intended as comments.
;
_reflns_odcompleteness_completeness 99.59
_reflns_odcompleteness_iscentric 1
_reflns_odcompleteness_theta 24.97
_olex2_refinement_description
;
1. Restrained distances
 K0AA-O0AA
 2.8 with sigma of 0.02
2. Uiso/Uaniso restraints and constraints
Uanis(Na3) \\sim Ueq, Uanis(Na1) \\sim Ueq, Uanis(Na0A) \\sim Ueq, Uanis(K12)
\\sim Ueq, Uanis(K0A) \\sim Ueq, Uanis(Na2) \\sim Ueq, Uanis(Na6) \\sim Ueq,
Uanis(Na7) \\sim Ueq: with sigma of 0.01 and sigma for terminal atoms of 0.02
Uanis(Na4) \\sim Ueq, Uanis(K5) \\sim Ueq: with sigma of 0.01 and sigma for
terminal atoms of 0.02
Uanis(O49) \\sim Ueq, Uanis(O25) \\sim Ueq, Uanis(O87) \\sim Ueq, Uanis(O0AA)
\\sim Ueq, Uanis(O24) \\sim Ueq, Uanis(O22) \\sim Ueq, Uanis(O77) \\sim Ueq,
Uanis(O96) \\sim Ueq, Uanis(O58) \\sim Ueq, Uanis(O128) \\sim Ueq, Uanis(O55)
\\sim Ueq, Uanis(O6) \\sim Ueq: with sigma of 0.001 and sigma for terminal
atoms of 0.002
Uanis(O105) \\sim Ueq, Uanis(O116) \\sim Ueq, Uanis(O23) \\sim Ueq, Uanis(O117)
\\sim Ueq, Uanis(O88) \\sim Ueq, Uanis(O24) \\sim Ueq, Uanis(O108) \\sim Ueq,
Uanis(O109) \\sim Ueq, Uanis(O13) \\sim Ueq, Uanis(O57) \\sim Ueq, Uanis(O110)
\\sim Ueq, Uanis(O39) \\sim Ueq, Uanis(O102) \\sim Ueq, Uanis(O26) \\sim Ueq,
Uanis(O98) \\sim Ueq, Uanis(O20) \\sim Ueq, Uanis(O71) \\sim Ueq, Uanis(O92)
\\sim Ueq, Uanis(O44) \\sim Ueq, Uanis(O96) \\sim Ueq, Uanis(O170) \\sim Ueq,
Uanis(O97) \\sim Ueq, Uanis(O104) \\sim Ueq, Uanis(O85) \\sim Ueq, Uanis(O51)
\\sim Ueq, Uanis(O58) \\sim Ueq, Uanis(O143) \\sim Ueq, Uanis(O54) \\sim Ueq,
Uanis(O81) \\sim Ueq, Uanis(O120) \\sim Ueq, Uanis(O90) \\sim Ueq, Uanis(O162)
\\sim Ueq, Uanis(O50) \\sim Ueq, Uanis(O74) \\sim Ueq, Uanis(O115) \\sim Ueq,
Uanis(O118) \\sim Ueq, Uanis(O29) \\sim Ueq, Uanis(O121) \\sim Ueq, Uanis(O41)
\\sim Ueq, Uanis(O113) \\sim Ueq, Uanis(O48) \\sim Ueq, Uanis(O30) \\sim Ueq,
Uanis(O27) \\sim Ueq, Uanis(O9) \\sim Ueq, Uanis(O77) \\sim Ueq, Uanis(O87)
\\sim Ueq, Uanis(O99) \\sim Ueq, Uanis(O43) \\sim Ueq, Uanis(O32) \\sim Ueq,
Uanis(O4) \\sim Ueq, Uanis(O142) \\sim Ueq, Uanis(O7) \\sim Ueq, Uanis(O107)
\\sim Ueq, Uanis(O64) \\sim Ueq, Uanis(O55) \\sim Ueq, Uanis(O18) \\sim Ueq,
Uanis(O72) \\sim Ueq, Uanis(O17) \\sim Ueq, Uanis(O78) \\sim Ueq, Uanis(O112)
\\sim Ueq, Uanis(O22) \\sim Ueq, Uanis(O21) \\sim Ueq, Uanis(O36) \\sim Ueq,
Uanis(O62) \\sim Ueq, Uanis(O59) \\sim Ueq, Uanis(O75) \\sim Ueq, Uanis(O61)
\\sim Ueq, Uanis(O159) \\sim Ueq, Uanis(O56) \\sim Ueq, Uanis(O52) \\sim Ueq,
Uanis(O128) \\sim Ueq, Uanis(O91) \\sim Ueq, Uanis(O38) \\sim Ueq, Uanis(O70)
\\sim Ueq, Uanis(O80) \\sim Ueq, Uanis(O53) \\sim Ueq, Uanis(O14) \\sim Ueq,
Uanis(O63) \\sim Ueq, Uanis(O76) \\sim Ueq, Uanis(O3) \\sim Ueq, Uanis(O1)
\\sim Ueq, Uanis(O123) \\sim Ueq, Uanis(O94) \\sim Ueq, Uanis(O47) \\sim Ueq,
Uanis(O114) \\sim Ueq, Uanis(O103) \\sim Ueq, Uanis(O67) \\sim Ueq, Uanis(O4AA)
\\sim Ueq, Uanis(O66) \\sim Ueq, Uanis(O45) \\sim Ueq, Uanis(O5) \\sim Ueq,
Uanis(O106) \\sim Ueq, Uanis(O25) \\sim Ueq, Uanis(O6) \\sim Ueq, Uanis(O31)
\\sim Ueq, Uanis(O160) \\sim Ueq, Uanis(O83) \\sim Ueq, Uanis(O28) \\sim Ueq,
Uanis(O60) \\sim Ueq, Uanis(O40) \\sim Ueq, Uanis(O42) \\sim Ueq, Uanis(O65)
\\sim Ueq, Uanis(O12) \\sim Ueq, Uanis(O34) \\sim Ueq, Uanis(O111) \\sim Ueq,
Uanis(O49) \\sim Ueq, Uanis(O82) \\sim Ueq, Uanis(O93) \\sim Ueq, Uanis(O68)
\\sim Ueq, Uanis(O95) \\sim Ueq, Uanis(O86) \\sim Ueq, Uanis(O19) \\sim Ueq,
Uanis(O69) \\sim Ueq, Uanis(O35) \\sim Ueq, Uanis(O89) \\sim Ueq, Uanis(O10)
\\sim Ueq, Uanis(O100) \\sim Ueq, Uanis(O126) \\sim Ueq, Uanis(O16) \\sim Ueq,
Uanis(O124) \\sim Ueq, Uanis(O165) \\sim Ueq, Uanis(O145) \\sim Ueq, Uanis(O11)
\\sim Ueq, Uanis(O149) \\sim Ueq, Uanis(O133) \\sim Ueq, Uanis(O154) \\sim Ueq,
Uanis(O122) \\sim Ueq, Uanis(O130) \\sim Ueq, Uanis(O125) \\sim Ueq,
Uanis(O139) \\sim Ueq, Uanis(O138) \\sim Ueq, Uanis(O129) \\sim Ueq,
Uanis(O141) \\sim Ueq, Uanis(O167) \\sim Ueq, Uanis(O157) \\sim Ueq,
Uanis(O156) \\sim Ueq, Uanis(O136) \\sim Ueq, Uanis(O15) \\sim Ueq, Uanis(O131)
\\sim Ueq, Uanis(O135) \\sim Ueq, Uanis(O153) \\sim Ueq, Uanis(O163) \\sim Ueq,
Uanis(O158) \\sim Ueq, Uanis(O33) \\sim Ueq, Uanis(O148) \\sim Ueq, Uanis(O155)
\\sim Ueq, Uanis(O79) \\sim Ueq, Uanis(O164) \\sim Ueq, Uanis(O166) \\sim Ueq,
Uanis(O0AA) \\sim Ueq: with sigma of 0.001 and sigma for terminal atoms of 0.002
3. Others
 Fixed Sof: Na1(0.75) K12(0.5) Na6(0.75) O35(0.5) O100(0.5) O126(0.5)
 Na2(0.75) Na7(0.5) O165(0.5) O11(0.5) O154(0.5) O130(0.5) O129(0.75) O141(0.5)
 Na0A(0.5) O167(0.75) O157(0.5) O156(0.5) O136(0.5) O15(0.5) O131(0.5)
 O135(0.5) O153(0.5) Na3(0.5) O158(0.5) O33(0.5) O148(0.5) O155(0.5) O164(0.5)
 O166(0.5) O0AA(0.33333)
;
_olex2_date_sample_data_collection 2016-09-06
_olex2_submission_special_instructions 'No special instructions were received'

loop_
_space_group_symop_operation_xyz
'x, y, z'
'-x, y, -z+1/2'
'x+1/2, y+1/2, z'
'-x+1/2, y+1/2, -z+1/2'
'-x, -y, -z'
'x, -y, z-1/2'
'-x+1/2, -y+1/2, -z'
'x+1/2, -y+1/2, z-1/2'

loop_
_atom_site_label
_atom_site_type_symbol
_atom_site_fract_x
_atom_site_fract_y
_atom_site_fract_z
_atom_site_U_iso_or_equiv
_atom_site_adp_type
_atom_site_occupancy
_atom_site_site_symmetry_order
_atom_site_calc_flag
_atom_site_refinement_flags_posn
_atom_site_refinement_flags_adp
_atom_site_refinement_flags_occupancy
_atom_site_disorder_assembly
_atom_site_disorder_group
W23 W 0.36794(6) 0.98536(8) 0.36561(4) 0.0188(4) Uani 1 1 d . . . . .
W28 W 0.24966(5) 0.91671(9) 0.42552(4) 0.0184(4) Uani 1 1 d . . . . .
W27 W 0.26157(5) 0.98554(8) 0.36555(4) 0.0189(4) Uani 1 1 d . . . . .
W26 W 0.40709(5) 1.07063(8) 0.43232(4) 0.0203(4) Uani 1 1 d . . . . .
W16 W 0.12555(5) 0.68910(9) 0.30785(4) 0.0202(4) Uani 1 1 d . . . . .
W25 W 0.43302(6) 0.84132(9) 0.49089(4) 0.0212(4) Uani 1 1 d . . . . .
W7 W 0.50038(6) 0.53166(9) 0.43015(4) 0.0204(4) Uani 1 1 d . . . . .
W18 W 0.14844(5) 0.69016(9) 0.38244(4) 0.0196(4) Uani 1 1 d . . . . .
W5 W 0.49994(6) 0.68185(10) 0.38073(4) 0.0228(4) Uani 1 1 d . . . . .
W31 W 0.30154(6) 1.07377(9) 0.43184(4) 0.0216(4) Uani 1 1 d . . . . .
W15 W 0.15624(6) 0.53006(9) 0.27439(4) 0.0214(4) Uani 1 1 d . . . . .
W1 W 0.29603(6) 0.83858(9) 0.33070(4) 0.0197(4) Uani 1 1 d . . . . .
W24 W 0.44723(5) 0.90978(8) 0.42415(4) 0.0185(4) Uani 1 1 d . . . . .
W17 W 0.20563(6) 0.53744(9) 0.43053(4) 0.0209(4) Uani 1 1 d . . . . .
W8 W 0.43439(6) 0.39377(9) 0.40089(4) 0.0232(4) Uani 1 1 d . . . . .
W14 W 0.20988(6) 0.39449(9) 0.32024(4) 0.0234(4) Uani 1 1 d . . . . .
W9 W 0.36579(6) 0.52608(10) 0.27426(4) 0.0250(5) Uani 1 1 d . . . . .
W30 W 0.39162(6) 1.00026(9) 0.49931(4) 0.0230(4) Uani 1 1 d . . . . .
W21 W 0.07473(6) 0.57757(10) 0.33566(4) 0.0260(5) Uani 1 1 d . . . . .
W22 W 0.23107(6) 0.39390(9) 0.40104(4) 0.0259(5) Uani 1 1 d . . . . .
W12 W 0.51758(6) 0.41264(10) 0.38400(4) 0.0289(5) Uani 1 1 d . . . . .
W29 W 0.33874(6) 0.84209(10) 0.49112(4) 0.0244(4) Uani 1 1 d . . . . .
W10 W 0.36300(6) 0.39064(10) 0.31973(4) 0.0261(5) Uani 1 1 d . . . . .
W19 W 0.10677(6) 0.41955(10) 0.30353(5) 0.0281(5) Uani 1 1 d . . . . .
W6 W 0.43699(6) 0.68011(11) 0.30620(4) 0.0288(5) Uani 1 1 d . . . . .
W3 W 0.32247(7) 0.66408(10) 0.37368(4) 0.0348(6) Uani 1 1 d . . . . .
W20 W 0.12993(6) 0.42358(10) 0.38636(5) 0.0285(5) Uani 1 1 d . . . . .
W13 W 0.51845(6) 0.56456(12) 0.33353(5) 0.0339(5) Uani 1 1 d . . . . .
W11 W 0.44606(6) 0.40949(11) 0.30158(5) 0.0327(5) Uani 1 1 d . . . . .
W2 W 0.22502(6) 0.68589(10) 0.29891(5) 0.0332(5) Uani 1 1 d . . . . .
Dy3 Dy 0.32103(7) 0.45490(11) 0.37905(5) 0.0225(5) Uani 1 1 d . . . . .
Dy1 Dy 0.24108(8) 0.76711(13) 0.36550(6) 0.0383(6) Uani 1 1 d . . . . .
Sb2 Sb 0.34625(8) 0.88148(13) 0.42133(6) 0.0148(6) Uani 1 1 d . . . . .
Sb3 Sb 0.19684(9) 0.55411(14) 0.35571(6) 0.0173(6) Uani 1 1 d . . . . .
Sb1 Sb 0.41926(8) 0.54971(14) 0.35532(6) 0.0159(6) Uani 1 1 d . . . . .
Dy2 Dy 0.44009(9) 0.70133(13) 0.43320(6) 0.0440(7) Uani 1 1 d . . . . .
Sb4 Sb 0.32821(11) 0.68414(18) 0.29929(8) 0.0387(9) Uani 1 1 d . . . . .
K1 K 0.2702(3) 0.5121(5) 0.2889(3) 0.035(3) Uani 1 1 d . . . . .
K5 K 0.5000 1.0000 0.5000 0.037(4) Uani 1 2 d S TU P . .
O105 O 0.3045(7) 0.9565(12) 0.4155(5) 0.009(5) Uani 1 1 d . U . . .
O116 O 0.1682(8) 0.4864(13) 0.3211(6) 0.016(6) Uani 1 1 d . U . . .
O23 O 0.3847(8) 0.9546(14) 0.4152(6) 0.017(6) Uani 1 1 d . U . . .
O117 O 0.1438(8) 0.6067(13) 0.3462(6) 0.011(6) Uani 1 1 d . U . . .
O88 O 0.3715(8) 0.9003(13) 0.4657(6) 0.016(6) Uani 1 1 d . U . . .
O24 O 0.4235(8) 0.9462(14) 0.3814(6) 0.020(6) Uani 1 1 d . U . . .
O108 O 0.2244(9) 0.9548(16) 0.3828(7) 0.031(7) Uani 1 1 d . U . . .
O109 O 0.1873(9) 0.4866(14) 0.3855(6) 0.022(7) Uani 1 1 d . U . . .
O13 O 0.3509(9) 1.0923(15) 0.4234(6) 0.023(7) Uani 1 1 d . U . . .
O57 O 0.5374(9) 0.4610(16) 0.4210(7) 0.029(7) Uani 1 1 d . U . . .
O110 O 0.1288(8) 0.6097(13) 0.2833(6) 0.014(6) Uani 1 1 d . U . . .
O39 O 0.0898(9) 0.6464(15) 0.3671(7) 0.027(7) Uani 1 1 d . U . . .
O102 O 0.3115(8) 0.7663(13) 0.3664(6) 0.012(6) Uani 1 1 d . U . . .
O26 O 0.2682(8) 1.0734(14) 0.3895(6) 0.019(6) Uani 1 1 d . U . . .
O98 O 0.1921(9) 0.4488(15) 0.2807(7) 0.026(7) Uani 1 1 d . U . . .
O20 O 0.4537(9) 1.0183(16) 0.4347(7) 0.029(7) Uani 1 1 d . U . . .
O71 O 0.4793(8) 0.3866(14) 0.3436(6) 0.018(6) Uani 1 1 d . U . . .
Na4 Na 0.2906(8) 1.0123(13) 0.4939(6) 0.067(7) Uani 1 1 d . U . . .
O92 O 0.4053(8) 0.3675(13) 0.3581(6) 0.014(6) Uani 1 1 d . U . . .
O44 O 0.1089(9) 0.4699(14) 0.2684(6) 0.022(7) Uani 1 1 d . U . . .
O96 O 0.1821(9) 0.7026(14) 0.3191(6) 0.022(7) Uani 1 1 d . U . . .
O170 O 0.4380(8) 0.9380(14) 0.5121(6) 0.021(7) Uani 1 1 d . U . . .
O97 O 0.2069(9) 0.5903(14) 0.2946(6) 0.022(7) Uani 1 1 d . U . . .
O104 O 0.2461(9) 0.5825(14) 0.4241(6) 0.022(7) Uani 1 1 d . U . . .
O85 O 0.4754(8) 0.4413(13) 0.4379(6) 0.015(6) Uani 1 1 d . U . . .
O51 O 0.2447(8) 0.7829(13) 0.3170(6) 0.015(6) Uani 1 1 d . U . . .
O58 O 0.5297(9) 0.4935(15) 0.3650(7) 0.026(7) Uani 1 1 d . U . . .
O143 O 0.3387(8) 0.4505(14) 0.3373(6) 0.018(6) Uani 1 1 d . U . . .
O54 O 0.1263(9) 0.7420(15) 0.3423(6) 0.024(7) Uani 1 1 d . U . . .
O81 O 0.4076(9) 0.4841(15) 0.3219(7) 0.028(7) Uani 1 1 d . U . . .
O120 O 0.1635(10) 0.6116(16) 0.4101(7) 0.033(8) Uani 1 1 d . U . . .
O90 O 0.2682(9) 0.4472(15) 0.3970(7) 0.026(7) Uani 1 1 d . U . . .
O162 O 0.2890(9) 0.9002(16) 0.4654(7) 0.031(7) Uani 1 1 d . U . . .
O50 O 0.2610(7) 0.6597(12) 0.3458(5) 0.007(5) Uani 1 1 d . U . . .
O74 O 0.3410(8) 0.6530(14) 0.3437(6) 0.018(6) Uani 1 1 d . U . . .
O115 O 0.2095(8) 0.3688(14) 0.3582(6) 0.021(6) Uani 1 1 d . U . . .
O118 O 0.1175(9) 0.3962(15) 0.3430(6) 0.024(7) Uani 1 1 d . U . . .
O29 O 0.2604(8) 1.0247(13) 0.4359(6) 0.015(6) Uani 1 1 d . U . . .
O121 O 0.0723(9) 0.6457(15) 0.3061(6) 0.024(7) Uani 1 1 d . U . . .
O41 O 0.0798(8) 0.5052(14) 0.3102(6) 0.020(6) Uani 1 1 d . U . . .
O113 O 0.2320(9) 0.4438(14) 0.4369(6) 0.021(7) Uani 1 1 d . U . . .
O48 O 0.1744(9) 0.3612(16) 0.3965(7) 0.030(7) Uani 1 1 d . U . . .
O30 O 0.3384(10) 1.0436(17) 0.4704(7) 0.038(8) Uani 1 1 d . U . . .
O27 O 0.4114(9) 1.0438(15) 0.4701(7) 0.028(7) Uani 1 1 d . U . . .
O9 O 0.4502(8) 0.8985(14) 0.4637(6) 0.020(6) Uani 1 1 d . U . . .
O77 O 0.2687(7) 0.6675(12) 0.2891(5) 0.009(5) Uani 1 1 d . U . . .
O87 O 0.4263(9) 0.8244(14) 0.4128(6) 0.021(7) Uani 1 1 d . U . . .
O99 O 0.2535(9) 0.4531(14) 0.3368(6) 0.022(7) Uani 1 1 d . U . . .
O43 O 0.1492(9) 0.3577(16) 0.3033(7) 0.030(7) Uani 1 1 d . U . . .
O32 O 0.4164(10) 0.7716(16) 0.4648(7) 0.032(7) Uani 1 1 d . U . . .
O4 O 0.3987(9) 0.8145(15) 0.5108(7) 0.027(7) Uani 1 1 d . U . . .
O142 O 0.2779(9) 0.9037(15) 0.3028(6) 0.024(7) Uani 1 1 d . U . . .
O7 O 0.3258(9) 0.7724(15) 0.4629(6) 0.024(7) Uani 1 1 d . U . . .
O107 O 0.2263(8) 1.0149(14) 0.3298(6) 0.020(7) Uani 1 1 d . U . . .
O64 O 0.4841(11) 0.3503(18) 0.3976(8) 0.045(9) Uani 1 1 d . U . . .
O55 O 0.1478(8) 0.5491(14) 0.2373(6) 0.017(6) Uani 1 1 d . U . . .
O18 O 0.2169(10) 0.5535(16) 0.4680(7) 0.032(8) Uani 1 1 d . U . . .
O72 O 0.3930(9) 0.6960(15) 0.3137(6) 0.025(7) Uani 1 1 d . U . . .
O17 O 0.1411(8) 0.7557(14) 0.4045(6) 0.021(7) Uani 1 1 d . U . . .
O78 O 0.3395(9) 0.5807(16) 0.2921(7) 0.031(7) Uani 1 1 d . U . . .
O112 O 0.1529(11) 0.4713(18) 0.4219(8) 0.042(9) Uani 1 1 d . U . . .
O22 O 0.3645(9) 1.0136(15) 0.3306(7) 0.026(7) Uani 1 1 d . U . . .
O21 O 0.4984(9) 0.8997(15) 0.4280(7) 0.027(7) Uani 1 1 d . U . . .
O36 O 0.4545(8) 0.6964(14) 0.3887(6) 0.018(6) Uani 1 1 d . U . . .
O62 O 0.4874(10) 0.6322(18) 0.3047(8) 0.041(8) Uani 1 1 d . U . . .
O59 O 0.4827(11) 0.4938(18) 0.3076(8) 0.044(9) Uani 1 1 d . U . . .
O75 O 0.3236(9) 0.7830(15) 0.3143(7) 0.027(7) Uani 1 1 d . U . . .
O61 O 0.5377(10) 0.6378(16) 0.3630(7) 0.035(8) Uani 1 1 d . U . . .
O159 O 0.0942(9) 0.5825(16) 0.4237(7) 0.030(7) Uani 1 1 d . U . . .
O56 O 0.3941(9) 0.4532(15) 0.3969(6) 0.023(7) Uani 1 1 d . U . . .
O52 O 0.1887(9) 0.7189(15) 0.2623(7) 0.028(7) Uani 1 1 d . U . . .
O128 O 0.5362(9) 0.5481(15) 0.4674(7) 0.026(7) Uani 1 1 d . U . . .
O91 O 0.3182(10) 0.3276(17) 0.3758(7) 0.036(8) Uani 1 1 d . U . . .
O38 O 0.5339(10) 0.7495(16) 0.3991(7) 0.032(7) Uani 1 1 d . U . . .
O70 O 0.4326(10) 0.7440(17) 0.2788(7) 0.037(8) Uani 1 1 d . U . . .
O80 O 0.3391(9) 0.4387(16) 0.2804(7) 0.031(7) Uani 1 1 d . U . . .
Na1 Na 0.5588(9) 0.8292(15) 0.4413(7) 0.053(8) Uani 0.75 1 d . U . . .
O53 O 0.1040(11) 0.7569(18) 0.2810(8) 0.043(9) Uani 1 1 d . U . . .
O14 O 0.2888(10) 1.1599(17) 0.4402(7) 0.038(8) Uani 1 1 d . U . . .
O63 O 0.4251(9) 0.3206(16) 0.4203(7) 0.030(7) Uani 1 1 d . U . . .
O76 O 0.3235(9) 0.5707(15) 0.3828(7) 0.025(7) Uani 1 1 d . U . . .
O3 O 0.3256(11) 0.8099(19) 0.5189(8) 0.051(10) Uani 1 1 d . U . . .
O1 O 0.2018(9) 0.9071(16) 0.4303(7) 0.030(8) Uani 1 1 d . U . . .
O123 O 0.3303(9) 0.3153(16) 0.3118(7) 0.032(7) Uani 1 1 d . U . . .
O94 O 0.3755(8) 0.6856(14) 0.4049(6) 0.021(6) Uani 1 1 d . U . . .
K12 K 0.4883(10) 0.2239(17) 0.4276(8) 0.080(9) Uani 0.5 1 d . U . . .
K0A K 0.2653(3) 0.7063(4) 0.4349(2) 0.020(2) Uani 1 1 d . U . . .
O47 O 0.0924(10) 0.3727(17) 0.3914(7) 0.037(8) Uani 1 1 d . U . . .
O114 O 0.2563(10) 0.3152(16) 0.4163(7) 0.032(8) Uani 1 1 d . U . . .
O103 O 0.2921(9) 0.6882(16) 0.4052(7) 0.031(7) Uani 1 1 d . U . . .
O67 O 0.5593(11) 0.3565(19) 0.3886(8) 0.050(10) Uani 1 1 d . U . . .
O4AA O 0.0967(9) 0.5054(15) 0.3675(7) 0.028(7) Uani 1 1 d . U . . .
O66 O 0.4672(11) 0.3534(18) 0.2824(8) 0.041(8) Uani 1 1 d . U . . .
O45 O 0.2323(11) 0.3185(18) 0.3104(8) 0.046(9) Uani 1 1 d . U . . .
O5 O 0.2696(10) 0.8898(17) 0.3589(7) 0.037(8) Uani 1 1 d . U . . .
O106 O 0.3125(8) 1.0074(14) 0.3629(6) 0.018(6) Uani 1 1 d . U . . .
O25 O 0.3481(8) 0.8860(13) 0.3572(6) 0.013(6) Uani 1 1 d . U . . .
O6 O 0.2557(8) 0.8316(13) 0.4106(6) 0.015(6) Uani 1 1 d . U . . .
O31 O 0.3594(9) 0.9408(15) 0.5134(7) 0.027(7) Uani 1 1 d . U . . .
O160 O 0.4551(8) 0.5839(13) 0.4263(6) 0.013(6) Uani 1 1 d . U . . .
O83 O 0.4616(8) 0.4835(13) 0.3836(6) 0.013(6) Uani 1 1 d . U . . .
O28 O 0.4276(9) 1.1569(15) 0.4399(7) 0.025(7) Uani 1 1 d . U . . .
O60 O 0.5607(11) 0.5601(19) 0.3238(8) 0.049(10) Uani 1 1 d . U . . .
O40 O 0.0222(12) 0.569(2) 0.3270(9) 0.055(10) Uani 1 1 d . U . . .
O42 O 0.0633(11) 0.3687(18) 0.2841(8) 0.043(9) Uani 1 1 d . U . . .
O65 O 0.4027(10) 0.3506(16) 0.3030(7) 0.032(8) Uani 1 1 d . U . . .
O12 O 0.4073(9) 1.0610(15) 0.5260(7) 0.025(7) Uani 1 1 d . U . . .
O34 O 0.5120(16) 0.746(3) 0.4571(11) 0.092(14) Uani 1 1 d . U . . .
O111 O 0.1995(9) 0.7057(15) 0.3861(7) 0.029(7) Uani 1 1 d . U . . .
O49 O 0.1874(10) 0.8383(17) 0.3467(8) 0.040(9) Uani 1 1 d . U . . .
O82 O 0.4608(8) 0.6000(14) 0.3451(6) 0.020(6) Uani 1 1 d . U . . .
O93 O 0.4098(10) 0.5976(17) 0.2830(7) 0.037(8) Uani 1 1 d . U . . .
O68 O 0.4066(11) 0.4579(17) 0.2674(8) 0.042(8) Uani 1 1 d . U . . .
O95 O 0.4768(8) 0.7321(14) 0.3422(6) 0.021(6) Uani 1 1 d . U . . .
O86 O 0.5174(9) 0.6012(14) 0.4077(6) 0.021(7) Uani 1 1 d . U . . .
Na6 Na 0.2620(10) 0.2533(18) 0.2759(8) 0.067(9) Uani 0.75 1 d . U . . .
O19 O 0.3864(9) 1.0696(15) 0.3872(7) 0.029(7) Uani 1 1 d . U . . .
O69 O 0.3357(11) 0.5378(18) 0.2360(8) 0.043(9) Uani 1 1 d . U . . .
O35 O 0.415(2) 0.619(3) 0.4636(15) 0.038(16) Uani 0.5 1 d . U . . .
O89 O 0.3511(11) 0.4307(18) 0.4327(8) 0.043(9) Uani 1 1 d . U . . .
O10 O 0.4798(9) 0.8105(15) 0.5164(7) 0.028(7) Uani 1 1 d . U . . .
O100 O 0.246(2) 0.367(4) 0.2557(17) 0.051(16) Uani 0.5 1 d . U . . .
O126 O 0.391(2) 0.193(3) 0.3483(15) 0.037(16) Uani 0.5 1 d . U . . .
Na2 Na 0.3542(12) 0.252(2) 0.4279(9) 0.086(12) Uani 0.75 1 d . U . . .
O16 O 0.3164(15) 1.112(3) 0.5238(11) 0.089(15) Uani 1 1 d . U . . .
Na7 Na 0.3919(12) 0.211(2) 0.2798(9) 0.044(10) Uani 0.5 1 d . U . . .
O124 O 0.3772(12) 0.118(2) 0.3082(9) 0.057(11) Uani 1 1 d . U . . .
O165 O 0.0373(19) 0.582(3) 0.2417(14) 0.034(15) Uani 0.5 1 d . U . . .
O145 O 0.1789(16) 0.874(3) 0.2823(11) 0.091(15) Uani 1 1 d . U . . .
O11 O 0.2780(17) 0.649(3) 0.4977(12) 0.020(13) Uani 0.5 1 d . U . . .
O149 O 0.4311(13) 0.477(2) 0.4717(9) 0.064(12) Uani 1 1 d . U . . .
O133 O 0.2445(17) 0.537(3) 0.2252(12) 0.103(17) Uani 1 1 d . U . . .
O154 O 0.625(2) 0.776(4) 0.4677(16) 0.045(18) Uani 0.5 1 d . U . . .
O122 O 0.3084(19) 0.178(3) 0.3536(14) 0.12(2) Uani 1 1 d . U . . .
O130 O 0.3644(17) 0.721(3) 0.2208(12) 0.020(13) Uani 0.5 1 d . U . . .
O125 O 0.4498(15) 0.258(3) 0.3536(11) 0.088(15) Uani 1 1 d . U . . .
O139 O 0.1491(15) 0.243(3) 0.3476(11) 0.088(15) Uani 1 1 d . U . . .
O138 O 0.2317(16) 0.210(3) 0.3680(12) 0.094(15) Uani 1 1 d . U . . .
O129 O 0.4652(17) 0.660(3) 0.5275(13) 0.066(15) Uani 0.75 1 d . U . . .
O141 O 0.293(2) 0.652(3) 0.1983(15) 0.039(16) Uani 0.5 1 d . U . . .
Na0A Na 0.5529(17) 0.314(3) 0.3264(13) 0.077(16) Uani 0.5 1 d . U . . .
O167 O 0.470(2) 0.925(3) 0.2853(14) 0.082(18) Uani 0.75 1 d . U . . .
O157 O 0.612(2) 0.536(4) 0.4127(17) 0.053(19) Uani 0.5 1 d . U . . .
O156 O 0.179(3) 1.094(5) 0.397(2) 0.08(2) Uani 0.5 1 d . U . . .
O136 O 0.201(3) 0.225(4) 0.4305(19) 0.06(2) Uani 0.5 1 d . U . . .
O15 O 0.2157(19) 1.033(3) 0.4778(14) 0.029(15) Uani 0.5 1 d . U . . .
O131 O 0.3683(16) 0.813(3) 0.2570(12) 0.016(12) Uani 0.5 1 d . U . . .
O135 O 0.357(2) 0.684(4) 0.4486(16) 0.048(18) Uani 0.5 1 d . U . . .
O153 O 0.522(2) 0.831(4) 0.3322(17) 0.05(2) Uani 0.5 1 d . U . . .
Na3 Na 0.537(2) 0.720(3) 0.2853(14) 0.10(2) Uani 0.5 1 d . U . . .
O163 O 0.2294(14) 0.746(2) 0.4558(10) 0.077(13) Uani 1 1 d . U . . .
O158 O 0.566(3) 0.224(4) 0.4292(19) 0.06(2) Uani 0.5 1 d . U . . .
O33 O 0.4909(17) 0.676(3) 0.4835(13) 0.022(13) Uani 0.5 1 d . U . . .
O148 O 0.559(2) 0.732(3) 0.5061(15) 0.041(17) Uani 0.5 1 d . U . . .
O155 O 0.324(2) 0.280(4) 0.4719(16) 0.047(18) Uani 0.5 1 d . U . . .
O79 O 0.3185(10) 0.7185(16) 0.2588(7) 0.035(8) Uani 1 1 d . U . . .
O164 O 0.449(2) 0.580(4) 0.2395(17) 0.050(19) Uani 0.5 1 d . U . . .
O166 O 0.304(3) 0.156(5) 0.293(2) 0.07(2) Uani 0.5 1 d . U . . .
K0AA K 0.3871(3) 0.7645(5) 0.3654(2) 0.022(2) Uani 1 1 d D . . . .
O0AA O 0.428(5) 0.850(9) 0.339(4) 0.13(4) Uani 0.3333 1 d D U . . .

loop_
_atom_site_aniso_label
_atom_site_aniso_U_11
_atom_site_aniso_U_22
_atom_site_aniso_U_33
_atom_site_aniso_U_23
_atom_site_aniso_U_13
_atom_site_aniso_U_12
W23 0.0246(10) 0.0096(8) 0.0202(10) 0.0020(7) 0.0070(8) -0.0039(7)
W28 0.0181(9) 0.0137(8) 0.0230(10) -0.0019(7) 0.0079(8) -0.0006(7)
W27 0.0202(9) 0.0098(8) 0.0211(10) 0.0013(7) 0.0028(8) 0.0029(7)
W26 0.0217(9) 0.0086(8) 0.0263(10) -0.0026(7) 0.0054(8) -0.0039(7)
W16 0.0133(9) 0.0222(9) 0.0205(10) 0.0008(8) 0.0022(8) 0.0041(7)
W25 0.0236(10) 0.0195(9) 0.0159(9) -0.0024(7) 0.0033(8) 0.0049(8)
W7 0.0220(10) 0.0174(9) 0.0180(10) 0.0011(7) 0.0043(8) 0.0021(8)
W18 0.0165(9) 0.0183(9) 0.0212(10) -0.0011(7) 0.0048(8) 0.0012(7)
W5 0.0179(9) 0.0262(10) 0.0230(10) 0.0009(8) 0.0071(8) -0.0060(8)
W31 0.0224(10) 0.0092(8) 0.0278(11) -0.0039(7) 0.0047(8) 0.0004(7)
W15 0.0222(10) 0.0155(8) 0.0194(10) -0.0052(7) 0.0013(8) -0.0031(8)
W1 0.0251(10) 0.0117(8) 0.0163(9) 0.0001(7) 0.0024(8) -0.0004(7)
W24 0.0180(9) 0.0110(8) 0.0230(10) -0.0027(7) 0.0049(8) -0.0020(7)
W17 0.0212(10) 0.0194(9) 0.0199(10) 0.0007(7) 0.0063(8) -0.0035(8)
W8 0.0191(9) 0.0161(9) 0.0288(11) 0.0032(8) 0.0042(8) 0.0040(8)
W14 0.0254(10) 0.0124(8) 0.0280(11) -0.0045(8) 0.0065(8) -0.0024(8)
W9 0.0221(10) 0.0315(10) 0.0175(10) -0.0071(8) 0.0040(8) 0.0059(8)
W30 0.0233(10) 0.0211(9) 0.0209(10) -0.0075(8) 0.0054(8) -0.0014(8)
W21 0.0143(9) 0.0294(10) 0.0296(11) -0.0013(8) 0.0040(8) -0.0028(8)
W22 0.0317(11) 0.0145(9) 0.0307(11) 0.0051(8) 0.0120(9) 0.0020(8)
W12 0.0202(10) 0.0335(11) 0.0282(11) -0.0034(9) 0.0051(9) 0.0125(9)
W29 0.0262(10) 0.0216(9) 0.0223(10) 0.0037(8) 0.0069(8) -0.0008(8)
W10 0.0231(10) 0.0209(9) 0.0283(11) -0.0091(8) 0.0044(9) 0.0031(8)
W19 0.0246(10) 0.0216(9) 0.0313(11) -0.0068(8) 0.0044(9) -0.0098(8)
W6 0.0212(10) 0.0431(12) 0.0214(11) 0.0064(9) 0.0081(8) -0.0019(9)
W3 0.0559(14) 0.0178(9) 0.0176(10) 0.0041(8) 0.0019(10) 0.0062(9)
W20 0.0262(10) 0.0210(9) 0.0345(12) 0.0022(8) 0.0087(9) -0.0103(8)
W13 0.0222(10) 0.0526(13) 0.0299(12) -0.0003(10) 0.0137(9) -0.0016(10)
W11 0.0279(11) 0.0411(12) 0.0277(11) -0.0093(9) 0.0099(9) 0.0109(9)
W2 0.0307(11) 0.0245(10) 0.0403(13) -0.0076(9) 0.0104(10) -0.0019(9)
Dy3 0.0212(11) 0.0183(10) 0.0248(12) 0.0005(9) 0.0062(9) 0.0026(9)
Dy1 0.0405(15) 0.0314(13) 0.0414(16) -0.0012(11) 0.0149(12) -0.0032(11)
Sb2 0.0155(14) 0.0099(13) 0.0167(15) 0.0006(11) 0.0043(12) 0.0009(11)
Sb3 0.0207(15) 0.0098(13) 0.0176(15) -0.0022(11) 0.0040(12) -0.0020(11)
Sb1 0.0141(14) 0.0152(13) 0.0146(15) -0.0016(11) 0.0018(12) 0.0017(11)
Dy2 0.0568(17) 0.0313(13) 0.0418(16) -0.0008(12) 0.0183(14) 0.0047(13)
Sb4 0.040(2) 0.0340(19) 0.044(2) -0.0083(16) 0.0186(18) -0.0038(16)
K1 0.039(6) 0.024(5) 0.044(7) 0.001(5) 0.020(5) 0.000(5)
K5 0.041(7) 0.027(6) 0.041(7) -0.008(6) 0.015(6) -0.011(6)
O105 0.009(6) 0.009(6) 0.009(6) 0.0000(10) 0.004(2) 0.0002(10)
O116 0.016(6) 0.016(6) 0.016(6) 0.0000(10) 0.006(3) -0.0001(10)
O23 0.017(6) 0.017(6) 0.017(6) 0.0002(10) 0.007(3) 0.0000(10)
O117 0.012(6) 0.011(6) 0.011(6) 0.0000(10) 0.005(2) 0.0000(10)
O88 0.016(6) 0.016(6) 0.016(6) 0.0001(10) 0.006(3) -0.0002(10)
O24 0.020(6) 0.020(6) 0.020(6) -0.0002(10) 0.008(3) 0.0000(10)
O108 0.031(7) 0.031(7) 0.031(7) -0.0001(10) 0.013(3) 0.0000(10)
O109 0.022(7) 0.022(7) 0.022(7) 0.0000(10) 0.009(3) 0.0001(10)
O13 0.024(7) 0.023(7) 0.023(7) 0.0000(10) 0.010(3) 0.0000(10)
O57 0.029(7) 0.029(7) 0.029(7) 0.0000(10) 0.012(3) 0.0000(10)
O110 0.014(6) 0.014(6) 0.014(6) 0.0000(10) 0.006(3) 0.0000(10)
O39 0.027(7) 0.027(7) 0.027(7) 0.0000(10) 0.011(3) 0.0000(10)
O102 0.012(6) 0.012(6) 0.012(6) 0.0000(10) 0.005(3) -0.0001(10)
O26 0.019(6) 0.019(6) 0.018(6) 0.0001(10) 0.008(3) 0.0000(10)
O98 0.026(7) 0.026(7) 0.026(7) -0.0002(10) 0.010(3) 0.0001(10)
O20 0.029(7) 0.028(7) 0.028(7) 0.0000(10) 0.012(3) -0.0001(10)
O71 0.018(6) 0.018(6) 0.019(6) 0.0000(10) 0.008(3) 0.0001(10)
Na4 0.068(10) 0.069(10) 0.067(10) 0.008(8) 0.030(8) -0.006(8)
O92 0.014(6) 0.014(6) 0.014(6) -0.0001(10) 0.006(3) 0.0001(10)
O44 0.021(7) 0.022(7) 0.022(7) -0.0002(10) 0.009(3) 0.0001(10)
O96 0.022(7) 0.022(7) 0.022(7) -0.0001(10) 0.009(3) 0.0003(10)
O170 0.021(7) 0.021(7) 0.021(7) 0.0000(10) 0.009(3) 0.0000(10)
O97 0.022(7) 0.022(7) 0.022(7) -0.0001(10) 0.009(3) 0.0001(10)
O104 0.022(7) 0.022(7) 0.022(7) 0.0001(10) 0.009(3) 0.0000(10)
O85 0.015(6) 0.015(6) 0.015(6) 0.0000(10) 0.006(3) -0.0001(10)
O51 0.015(6) 0.015(6) 0.015(6) 0.0000(10) 0.006(3) 0.0001(10)
O58 0.026(7) 0.026(7) 0.026(7) -0.0001(10) 0.011(3) 0.0001(10)
O143 0.018(6) 0.018(6) 0.018(6) 0.0000(10) 0.007(3) 0.0000(10)
O54 0.024(7) 0.024(7) 0.024(7) -0.0001(10) 0.010(3) 0.0000(10)
O81 0.028(7) 0.028(7) 0.028(7) 0.0000(10) 0.011(3) 0.0001(10)
O120 0.034(8) 0.033(8) 0.033(8) -0.0001(10) 0.014(3) 0.0000(10)
O90 0.026(7) 0.026(7) 0.026(7) -0.0001(10) 0.011(3) 0.0001(10)
O162 0.031(7) 0.031(7) 0.031(7) 0.0000(10) 0.013(3) 0.0000(10)
O50 0.007(5) 0.007(5) 0.007(5) 0.0000(10) 0.003(2) 0.0000(10)
O74 0.018(6) 0.018(6) 0.018(6) 0.0000(10) 0.007(3) 0.0001(10)
O115 0.021(7) 0.021(7) 0.021(7) 0.0000(10) 0.008(3) 0.0000(10)
O118 0.024(7) 0.024(7) 0.024(7) -0.0001(10) 0.010(3) -0.0001(10)
O29 0.014(6) 0.015(6) 0.014(6) -0.0001(10) 0.006(3) 0.0000(10)
O121 0.024(7) 0.025(7) 0.024(7) 0.0000(10) 0.010(3) 0.0000(10)
O41 0.020(6) 0.020(6) 0.020(6) -0.0001(10) 0.008(3) 0.0000(10)
O113 0.021(7) 0.021(7) 0.021(7) 0.0000(10) 0.009(3) -0.0001(10)
O48 0.030(7) 0.030(7) 0.030(7) 0.0001(10) 0.012(3) 0.0000(10)
O30 0.038(8) 0.038(8) 0.038(8) 0.0000(10) 0.016(3) 0.0000(10)
O27 0.028(7) 0.028(7) 0.028(7) 0.0000(10) 0.012(3) 0.0000(10)
O9 0.020(6) 0.019(6) 0.020(6) 0.0000(10) 0.008(3) 0.0000(10)
O77 0.009(5) 0.009(5) 0.009(5) 0.0000(10) 0.004(2) 0.0000(10)
O87 0.021(7) 0.021(7) 0.021(7) 0.0001(10) 0.009(3) -0.0001(10)
O99 0.022(7) 0.022(7) 0.022(7) 0.0000(10) 0.009(3) 0.0000(10)
O43 0.030(7) 0.030(7) 0.030(7) -0.0001(10) 0.012(3) 0.0000(10)
O32 0.032(8) 0.032(8) 0.032(8) 0.0000(10) 0.013(3) 0.0000(10)
O4 0.027(7) 0.027(7) 0.027(7) 0.0000(10) 0.011(3) 0.0001(10)
O142 0.024(7) 0.023(7) 0.024(7) 0.000(2) 0.010(3) 0.000(2)
O7 0.024(7) 0.024(7) 0.024(7) 0.0000(10) 0.010(3) 0.0000(10)
O107 0.020(7) 0.020(7) 0.020(7) 0.000(2) 0.008(3) 0.000(2)
O64 0.045(9) 0.045(9) 0.045(9) 0.0000(10) 0.018(4) 0.0000(10)
O55 0.017(7) 0.017(7) 0.017(7) -0.001(2) 0.007(3) 0.000(2)
O18 0.032(8) 0.032(8) 0.032(8) 0.0000(10) 0.013(3) -0.0001(10)
O72 0.025(7) 0.025(7) 0.025(7) 0.0001(10) 0.010(3) 0.0000(10)
O17 0.022(7) 0.021(7) 0.021(7) 0.000(2) 0.009(3) 0.000(2)
O78 0.031(7) 0.031(7) 0.031(7) 0.0001(10) 0.013(3) 0.0000(10)
O112 0.042(9) 0.042(9) 0.042(9) 0.0000(10) 0.017(4) 0.0000(10)
O22 0.026(7) 0.026(7) 0.026(7) 0.000(2) 0.011(3) 0.000(2)
O21 0.027(7) 0.027(7) 0.027(7) 0.0000(10) 0.011(3) 0.0000(10)
O36 0.018(6) 0.018(6) 0.018(6) 0.0000(10) 0.007(3) 0.0000(10)
O62 0.041(8) 0.041(8) 0.041(8) 0.0001(10) 0.017(4) -0.0001(10)
O59 0.044(9) 0.044(9) 0.044(9) -0.0001(10) 0.018(4) 0.0001(10)
O75 0.027(7) 0.027(7) 0.027(7) -0.0001(10) 0.011(3) 0.0000(10)
O61 0.035(8) 0.035(8) 0.035(8) -0.0001(10) 0.014(3) 0.0001(10)
O159 0.030(8) 0.030(8) 0.029(8) 0.000(2) 0.012(4) 0.000(2)
O56 0.023(7) 0.023(7) 0.023(7) 0.0000(10) 0.010(3) 0.0000(10)
O52 0.028(7) 0.028(7) 0.028(7) -0.0002(10) 0.011(3) 0.0000(10)
O128 0.026(7) 0.026(7) 0.026(7) 0.000(2) 0.010(3) 0.001(2)
O91 0.036(8) 0.036(8) 0.036(8) 0.0000(10) 0.015(3) 0.0001(10)
O38 0.032(8) 0.032(8) 0.032(8) 0.0000(10) 0.013(3) 0.0000(10)
O70 0.038(9) 0.038(9) 0.037(9) 0.000(2) 0.015(4) 0.000(2)
O80 0.031(8) 0.031(8) 0.031(8) -0.0001(10) 0.013(3) 0.0000(10)
Na1 0.045(11) 0.045(10) 0.059(11) -0.017(8) 0.013(8) 0.003(8)
O53 0.043(9) 0.043(9) 0.043(9) 0.000(2) 0.018(4) 0.000(2)
O14 0.038(9) 0.038(9) 0.038(9) 0.000(2) 0.015(4) 0.000(2)
O63 0.030(7) 0.030(7) 0.030(7) 0.0000(10) 0.012(3) 0.0001(10)
O76 0.025(7) 0.025(7) 0.025(7) 0.0000(10) 0.010(3) 0.0001(10)
O3 0.051(10) 0.051(10) 0.051(10) 0.000(2) 0.021(4) 0.000(2)
O1 0.029(8) 0.030(8) 0.030(8) 0.000(2) 0.012(4) 0.000(2)
O123 0.032(8) 0.032(8) 0.032(8) 0.0000(10) 0.013(3) 0.0000(10)
O94 0.021(7) 0.021(7) 0.021(7) -0.0001(10) 0.008(3) 0.0000(10)
K12 0.074(12) 0.070(12) 0.083(12) 0.025(9) 0.020(8) 0.005(9)
K0A 0.023(5) 0.010(4) 0.023(5) 0.000(3) 0.005(4) -0.014(4)
O47 0.037(8) 0.037(8) 0.037(8) 0.000(2) 0.015(4) 0.000(2)
O114 0.032(8) 0.032(8) 0.032(8) 0.000(2) 0.013(4) 0.000(2)
O103 0.031(7) 0.031(7) 0.031(7) 0.0001(10) 0.013(3) 0.0000(10)
O67 0.050(10) 0.050(10) 0.050(10) 0.000(2) 0.020(4) 0.000(2)
O4AA 0.028(7) 0.028(7) 0.028(7) 0.0000(10) 0.011(3) 0.0000(10)
O66 0.041(9) 0.042(9) 0.041(9) -0.0001(10) 0.017(4) 0.0001(10)
O45 0.046(9) 0.046(9) 0.046(9) 0.0000(10) 0.019(4) 0.0001(10)
O5 0.037(8) 0.037(8) 0.037(8) 0.0000(10) 0.015(3) -0.0001(10)
O106 0.018(6) 0.018(6) 0.018(6) 0.0001(10) 0.007(3) 0.0000(10)
O25 0.013(6) 0.013(6) 0.013(6) 0.0000(10) 0.005(3) 0.0001(10)
O6 0.015(6) 0.015(6) 0.015(6) 0.0001(10) 0.006(3) 0.0000(10)
O31 0.027(7) 0.027(7) 0.027(7) 0.0000(10) 0.011(3) 0.0000(10)
O160 0.013(6) 0.013(6) 0.013(6) 0.0000(10) 0.005(3) 0.0001(10)
O83 0.013(6) 0.013(6) 0.013(6) 0.0000(10) 0.005(3) 0.0001(10)
O28 0.025(7) 0.025(7) 0.025(7) -0.0001(10) 0.010(3) 0.0000(10)
O60 0.048(10) 0.049(10) 0.049(10) 0.000(2) 0.020(4) 0.000(2)
O40 0.055(11) 0.055(11) 0.055(11) 0.000(2) 0.023(5) 0.000(2)
O42 0.043(9) 0.043(9) 0.043(9) -0.0001(10) 0.018(4) 0.0000(10)
O65 0.032(8) 0.032(8) 0.032(8) -0.0001(10) 0.013(3) 0.0001(10)
O12 0.025(7) 0.025(7) 0.025(7) -0.0001(10) 0.010(3) 0.0000(10)
O34 0.092(14) 0.092(14) 0.092(14) 0.0000(10) 0.038(6) 0.0000(10)
O111 0.029(7) 0.029(7) 0.029(7) -0.0001(10) 0.012(3) 0.0000(10)
O49 0.040(9) 0.040(9) 0.040(9) 0.000(2) 0.017(4) -0.001(2)
O82 0.020(6) 0.020(6) 0.020(6) 0.0000(10) 0.008(3) 0.0000(10)
O93 0.037(8) 0.037(8) 0.037(8) 0.0000(10) 0.015(3) 0.0001(10)
O68 0.042(9) 0.042(9) 0.042(9) 0.0000(10) 0.017(4) 0.0001(10)
O95 0.021(7) 0.021(7) 0.021(7) 0.0001(10) 0.008(3) -0.0001(10)
O86 0.021(7) 0.021(7) 0.021(7) -0.0001(10) 0.009(3) 0.0000(10)
Na6 0.062(12) 0.067(12) 0.067(12) -0.006(9) 0.020(9) -0.003(9)
O19 0.029(7) 0.029(7) 0.029(7) 0.0001(10) 0.012(3) -0.0001(10)
O69 0.043(9) 0.043(9) 0.043(9) 0.000(2) 0.018(4) 0.000(2)
O35 0.038(16) 0.038(16) 0.038(16) 0.000(2) 0.016(7) 0.000(2)
O89 0.043(9) 0.044(9) 0.043(9) 0.000(2) 0.018(4) 0.000(2)
O10 0.028(7) 0.028(7) 0.028(7) 0.0000(10) 0.011(3) 0.0000(10)
O100 0.051(16) 0.051(16) 0.050(16) 0.0000(10) 0.021(7) 0.0000(10)
O126 0.037(16) 0.037(16) 0.038(16) 0.000(2) 0.015(7) 0.000(2)
Na2 0.087(14) 0.078(14) 0.087(14) -0.001(9) 0.029(9) 0.004(9)
O16 0.090(15) 0.089(15) 0.089(15) 0.000(2) 0.037(6) 0.000(2)
Na7 0.042(13) 0.038(13) 0.046(13) 0.002(9) 0.012(9) -0.007(9)
O124 0.057(11) 0.057(11) 0.057(11) 0.000(2) 0.023(5) -0.001(2)
O165 0.034(15) 0.034(15) 0.034(15) 0.000(2) 0.014(6) 0.000(2)
O145 0.091(15) 0.091(15) 0.091(15) 0.000(2) 0.037(6) 0.000(2)
O11 0.020(13) 0.020(13) 0.020(13) 0.000(2) 0.008(6) 0.000(2)
O149 0.064(12) 0.064(12) 0.064(12) 0.000(2) 0.026(5) 0.000(2)
O133 0.103(17) 0.103(17) 0.103(17) 0.000(2) 0.042(7) 0.000(2)
O154 0.045(18) 0.045(18) 0.045(18) 0.000(2) 0.019(7) 0.000(2)
O122 0.12(2) 0.12(2) 0.12(2) 0.000(2) 0.051(8) 0.000(2)
O130 0.020(13) 0.020(13) 0.020(13) 0.000(2) 0.008(6) 0.000(2)
O125 0.088(15) 0.088(15) 0.088(15) 0.000(2) 0.036(6) 0.000(2)
O139 0.088(15) 0.088(15) 0.088(15) 0.000(2) 0.036(6) 0.000(2)
O138 0.094(16) 0.094(16) 0.094(16) 0.000(2) 0.039(7) 0.000(2)
O129 0.066(15) 0.066(15) 0.065(15) 0.000(2) 0.027(6) 0.000(2)
O141 0.039(17) 0.039(17) 0.039(17) 0.000(2) 0.016(7) 0.000(2)
Na0A 0.074(18) 0.081(18) 0.079(18) -0.006(10) 0.035(11) 0.010(10)
O167 0.082(18) 0.082(18) 0.082(18) 0.000(2) 0.034(8) 0.000(2)
O157 0.053(19) 0.053(19) 0.053(19) 0.000(2) 0.022(8) 0.000(2)
O156 0.08(2) 0.08(2) 0.08(2) 0.000(2) 0.032(10) 0.000(2)
O136 0.06(2) 0.06(2) 0.06(2) 0.000(2) 0.027(9) 0.000(2)
O15 0.029(15) 0.030(15) 0.030(15) 0.000(2) 0.012(6) 0.000(2)
O131 0.016(12) 0.016(12) 0.016(12) 0.000(2) 0.007(5) 0.000(2)
O135 0.048(18) 0.048(18) 0.048(18) 0.000(2) 0.020(8) 0.000(2)
O153 0.05(2) 0.05(2) 0.05(2) 0.000(2) 0.022(8) 0.000(2)
Na3 0.10(2) 0.10(2) 0.10(2) 0.002(10) 0.043(12) -0.004(10)
O163 0.077(13) 0.077(13) 0.076(13) 0.000(2) 0.031(6) 0.000(2)
O158 0.06(2) 0.06(2) 0.06(2) 0.000(2) 0.027(9) 0.000(2)
O33 0.022(13) 0.021(13) 0.022(13) 0.000(2) 0.009(6) 0.000(2)
O148 0.041(17) 0.041(17) 0.041(17) 0.000(2) 0.017(7) 0.000(2)
O155 0.047(18) 0.047(18) 0.047(18) 0.000(2) 0.019(8) 0.000(2)
O79 0.035(8) 0.035(8) 0.035(8) 0.0001(10) 0.014(3) 0.0000(10)
O164 0.050(19) 0.050(19) 0.050(19) 0.000(2) 0.021(8) 0.000(2)
O166 0.07(2) 0.07(2) 0.07(2) 0.000(2) 0.030(10) 0.000(2)
K0AA 0.017(5) 0.015(4) 0.025(5) -0.012(4) 0.001(4) 0.004(4)
O0AA 0.13(4) 0.13(4) 0.13(4) 0.000(2) 0.054(17) 0.000(2)

loop_
_atom_type_symbol
_atom_type_description
_atom_type_scat_dispersion_real
_atom_type_scat_dispersion_imag
_atom_type_scat_source
Dy Dy -0.1892 4.4098 'International Tables Vol C Tables 4.2.6.8 and 6.1.1.4'
K K 0.2009 0.2494 'International Tables Vol C Tables 4.2.6.8 and 6.1.1.4'
Na Na 0.0362 0.0249 'International Tables Vol C Tables 4.2.6.8 and 6.1.1.4'
O O 0.0106 0.0060 'International Tables Vol C Tables 4.2.6.8 and 6.1.1.4'
Sb Sb -0.5866 1.5461 'International Tables Vol C Tables 4.2.6.8 and 6.1.1.4'
W W -0.8490 6.8722 'International Tables Vol C Tables 4.2.6.8 and 6.1.1.4'

loop_
_geom_angle_atom_site_label_1
_geom_angle_atom_site_label_2
_geom_angle_atom_site_label_3
_geom_angle
_geom_angle_site_symmetry_1
_geom_angle_site_symmetry_3
_geom_angle_publ_flag
O24 W23 O23 72.9(11) . . ?
O24 W23 O106 158.9(12) . . ?
O24 W23 O25 86.8(11) . . ?
O22 W23 O23 169.7(12) . . ?
O22 W23 O24 99.0(13) . . ?
O22 W23 O106 101.9(13) . . ?
O22 W23 O25 101.9(12) . . ?
O22 W23 O19 99.5(14) . . ?
O106 W23 O23 86.8(11) . . ?
O106 W23 O25 85.5(11) . . ?
O25 W23 O23 84.2(10) . . ?
O19 W23 O23 74.9(11) . . ?
O19 W23 O24 91.8(12) . . ?
O19 W23 O106 88.2(12) . . ?
O19 W23 O25 158.5(13) . . ?
O105 W28 Na4 88.9(7) . . ?
O105 W28 K0A 104.7(6) . . ?
O108 W28 O105 74.1(11) . . ?
O108 W28 Na4 129.0(9) . . ?
O108 W28 O29 82.4(11) . . ?
O108 W28 K0A 116.6(9) . . ?
Na4 W28 K0A 114.2(4) . . ?
O162 W28 O105 86.6(12) . . ?
O162 W28 O108 159.9(13) . . ?
O162 W28 Na4 43.1(10) . . ?
O162 W28 O29 85.7(11) . . ?
O162 W28 K0A 73.2(9) . . ?
O29 W28 O105 69.7(10) . . ?
O29 W28 Na4 46.8(8) . . ?
O29 W28 K0A 158.6(7) . . ?
O1 W28 O105 166.1(11) . . ?
O1 W28 O108 97.2(13) . . ?
O1 W28 Na4 88.4(11) . . ?
O1 W28 O162 100.6(14) . . ?
O1 W28 O29 98.8(12) . . ?
O1 W28 K0A 88.9(9) . . ?
O6 W28 O105 87.1(11) . . ?
O6 W28 O108 88.3(12) . . ?
O6 W28 Na4 139.4(9) . . ?
O6 W28 O162 96.3(12) . . ?
O6 W28 O29 156.6(12) . . ?
O6 W28 O1 103.7(13) . . ?
O6 W28 K0A 30.3(9) . . ?
O108 W27 O105 75.3(11) . . ?
O108 W27 O26 85.9(12) . . ?
O26 W27 O105 73.2(9) . . ?
O107 W27 O105 172.9(11) . . ?
O107 W27 O108 100.9(13) . . ?
O107 W27 O26 100.8(12) . . ?
O107 W27 O5 103.0(13) . . ?
O107 W27 O106 100.1(13) . . ?
O5 W27 O105 82.9(11) . . ?
O5 W27 O108 88.2(14) . . ?
O5 W27 O26 156.1(12) . . ?
O5 W27 O106 88.8(13) . . ?
O106 W27 O105 83.7(10) . . ?
O106 W27 O108 159.0(12) . . ?
O106 W27 O26 88.5(12) . . ?
K5 W26 K12 85.1(4) . 1_565 ?
O23 W26 K5 91.9(6) . . ?
O23 W26 K12 139.8(9) . 1_565 ?
O13 W26 K5 136.4(9) . . ?
O13 W26 O23 87.0(11) . . ?
O13 W26 K12 121.8(10) . 1_565 ?
O13 W26 O19 82.7(13) . . ?
O20 W26 K5 48.9(9) . . ?
O20 W26 O23 72.6(11) . . ?
O20 W26 O13 159.4(12) . . ?
O20 W26 K12 75.6(10) . 1_565 ?
O20 W26 O19 88.9(13) . . ?
O27 W26 K5 50.0(9) . . ?
O27 W26 O23 88.9(11) . . ?
O27 W26 O13 86.4(13) . . ?
O27 W26 O20 94.9(13) . . ?
O27 W26 K12 117.8(10) . 1_565 ?
O27 W26 O19 158.0(13) . . ?
O28 W26 K5 90.0(9) . . ?
O28 W26 O23 169.1(13) . . ?
O28 W26 O13 99.0(13) . . ?
O28 W26 O20 100.9(13) . . ?
O28 W26 O27 100.5(13) . . ?
O28 W26 K12 29.8(12) . 1_565 ?
O28 W26 O19 100.1(13) . . ?
O19 W26 K5 137.8(9) . . ?
O19 W26 O23 71.5(11) . . ?
O19 W26 K12 84.1(10) . 1_565 ?
O110 W16 O117 85.4(10) . . ?
O110 W16 O54 160.2(11) . . ?
O110 W16 O121 87.5(12) . . ?
O96 W16 O117 86.6(11) . . ?
O96 W16 O110 87.6(12) . . ?
O96 W16 O54 92.5(12) . . ?
O96 W16 O121 159.6(11) . . ?
O54 W16 O117 74.8(10) . . ?
O54 W16 O121 85.6(12) . . ?
O121 W16 O117 73.2(10) . . ?
O53 W16 O117 168.7(14) . . ?
O53 W16 O110 102.2(14) . . ?
O53 W16 O96 102.0(15) . . ?
O53 W16 O54 97.2(14) . . ?
O53 W16 O121 98.4(14) . . ?
K5 W25 K12 88.5(5) . 5_666 ?
O88 W25 K5 95.7(6) . . ?
O88 W25 K12 143.1(9) . 5_666 ?
O170 W25 K5 47.0(9) . . ?
O170 W25 O88 73.3(10) . . ?
O170 W25 K12 83.5(9) . 5_666 ?
O9 W25 K5 44.9(8) . . ?
O9 W25 O88 82.5(11) . . ?
O9 W25 O170 82.8(12) . . ?
O9 W25 K12 123.2(9) . 5_666 ?
O32 W25 K5 133.8(11) . . ?
O32 W25 O88 90.4(12) . . ?
O32 W25 O170 163.2(12) . . ?
O32 W25 O9 91.2(13) . . ?
O32 W25 O4 94.5(14) . . ?
O32 W25 K12 112.7(11) . 5_666 ?
O4 W25 K5 131.2(9) . . ?
O4 W25 O88 74.6(11) . . ?
O4 W25 O170 85.2(12) . . ?
O4 W25 O9 156.4(12) . . ?
O4 W25 K12 75.3(10) . 5_666 ?
O10 W25 K5 78.5(10) . . ?
O10 W25 O88 166.6(12) . . ?
O10 W25 O170 94.2(12) . . ?
O10 W25 O9 101.2(13) . . ?
O10 W25 O32 102.3(14) . . ?
O10 W25 O4 99.9(14) . . ?
O10 W25 K12 26.2(13) . 5_666 ?
O57 W7 O83 73.0(10) . . ?
O85 W7 O57 82.5(12) . . ?
O85 W7 O83 74.1(10) . . ?
O128 W7 O57 94.7(13) . . ?
O128 W7 O85 98.0(12) . . ?
O128 W7 O160 104.2(13) . . ?
O128 W7 O83 166.0(11) . . ?
O128 W7 O86 101.9(13) . . ?
O160 W7 O57 160.9(11) . . ?
O160 W7 O85 91.9(11) . . ?
O160 W7 O83 87.9(10) . . ?
O160 W7 O86 92.6(12) . . ?
O86 W7 O57 86.2(12) . . ?
O86 W7 O85 157.9(11) . . ?
O86 W7 O83 84.5(10) . . ?
O117 W18 K0A 106.1(6) . . ?
O39 W18 O117 73.1(11) . . ?
O39 W18 K0A 155.7(8) . . ?
O54 W18 O117 73.1(10) . . ?
O54 W18 O39 84.6(12) . . ?
O54 W18 K0A 118.9(8) . . ?
O120 W18 O117 86.1(11) . . ?
O120 W18 O39 84.3(12) . . ?
O120 W18 O54 158.5(12) . . ?
O120 W18 K0A 71.5(9) . . ?
O17 W18 O117 167.8(11) . . ?
O17 W18 O39 96.9(13) . . ?
O17 W18 O54 99.4(12) . . ?
O17 W18 O120 100.2(14) . . ?
O17 W18 K0A 85.9(9) . . ?
O17 W18 O111 103.3(14) . . ?
O111 W18 O117 86.5(12) . . ?
O111 W18 O39 159.6(13) . . ?
O111 W18 O54 89.7(13) . . ?
O111 W18 O120 94.4(14) . . ?
O111 W18 K0A 31.7(10) . . ?
O36 W5 O61 159.9(12) . . ?
O36 W5 O82 87.1(11) . . ?
O36 W5 O95 94.2(12) . . ?
O36 W5 O86 92.2(12) . . ?
O36 W5 K0AA 25.1(8) . . ?
O61 W5 O82 73.0(11) . . ?
O61 W5 K0AA 147.5(9) . . ?
O38 W5 O36 105.5(14) . . ?
O38 W5 O61 94.5(14) . . ?
O38 W5 O82 163.0(14) . . ?
O38 W5 O95 94.3(13) . . ?
O38 W5 O86 105.1(13) . . ?
O38 W5 K0AA 103.9(11) . . ?
O82 W5 K0AA 82.6(7) . . ?
O95 W5 O61 82.9(12) . . ?
O95 W5 O82 73.1(10) . . ?
O95 W5 K0AA 69.3(9) . . ?
O86 W5 O61 83.6(13) . . ?
O86 W5 O82 85.4(10) . . ?
O86 W5 O95 157.1(11) . . ?
O86 W5 K0AA 116.2(9) . . ?
O105 W31 Na4 91.3(8) . . ?
O13 W31 O105 85.8(10) . . ?
O13 W31 Na4 132.4(9) . . ?
O26 W31 O105 74.1(10) . . ?
O26 W31 O13 89.1(12) . . ?
O26 W31 Na4 135.5(10) . . ?
O29 W31 O105 73.3(10) . . ?
O29 W31 O13 159.0(12) . . ?
O29 W31 O26 86.9(12) . . ?
O29 W31 Na4 48.6(9) . . ?
O29 W31 O30 90.0(13) . . ?
O30 W31 O105 87.1(11) . . ?
O30 W31 O13 87.1(14) . . ?
O30 W31 O26 161.0(13) . . ?
O30 W31 Na4 45.4(12) . . ?
O14 W31 O105 168.8(12) . . ?
O14 W31 O13 102.6(14) . . ?
O14 W31 O26 98.5(13) . . ?
O14 W31 Na4 88.3(12) . . ?
O14 W31 O29 98.3(14) . . ?
O14 W31 O30 100.5(14) . . ?
O116 W15 K1 91.9(7) . . ?
O110 W15 K1 128.4(8) . . ?
O110 W15 O116 87.5(10) . . ?
O110 W15 O44 89.8(12) . . ?
O110 W15 O97 83.6(11) . . ?
O98 W15 K1 47.3(9) . . ?
O98 W15 O116 73.6(11) . . ?
O98 W15 O110 159.7(12) . . ?
O98 W15 O44 92.2(12) . . ?
O98 W15 O97 88.0(12) . . ?
O44 W15 K1 139.5(8) . . ?
O44 W15 O116 74.9(10) . . ?
O44 W15 O97 161.0(12) . . ?
O97 W15 K1 44.9(8) . . ?
O97 W15 O116 87.0(10) . . ?
O55 W15 K1 85.9(9) . . ?
O55 W15 O116 170.8(11) . . ?
O55 W15 O110 100.9(12) . . ?
O55 W15 O98 98.5(13) . . ?
O55 W15 O44 101.1(12) . . ?
O55 W15 O97 97.7(12) . . ?
O102 W1 Dy1 47.8(7) . . ?
O102 W1 O5 78.1(11) . . ?
O102 W1 K0AA 55.3(8) . . ?
O51 W1 Dy1 46.1(8) . . ?
O51 W1 O102 80.2(10) . . ?
O51 W1 O5 82.5(12) . . ?
O51 W1 O25 161.4(11) . . ?
O51 W1 K0AA 122.1(7) . . ?
O142 W1 Dy1 124.9(10) . . ?
O142 W1 O102 171.7(13) . . ?
O142 W1 O51 96.4(12) . . ?
O142 W1 O75 98.5(14) . . ?
O142 W1 O5 94.0(13) . . ?
O142 W1 O25 98.3(12) . . ?
O142 W1 K0AA 132.0(10) . . ?
O75 W1 Dy1 121.6(10) . . ?
O75 W1 O102 89.5(12) . . ?
O75 W1 O51 97.9(12) . . ?
O75 W1 O5 167.4(12) . . ?
O75 W1 O25 91.0(12) . . ?
O75 W1 K0AA 52.6(9) . . ?
O5 W1 Dy1 50.5(9) . . ?
O5 W1 K0AA 116.6(8) . . ?
O25 W1 Dy1 115.4(8) . . ?
O25 W1 O102 83.7(10) . . ?
O25 W1 O5 85.3(12) . . ?
O25 W1 K0AA 52.7(7) . . ?
K0AA W1 Dy1 103.0(2) . . ?
K5 W24 K0AA 158.84(17) . . ?
O23 W24 K5 94.4(7) . . ?
O23 W24 K0AA 85.3(7) . . ?
O24 W24 K5 133.4(8) . . ?
O24 W24 O23 73.2(11) . . ?
O24 W24 O20 83.2(11) . . ?
O24 W24 K0AA 66.7(8) . . ?
O20 W24 K5 50.6(8) . . ?
O20 W24 O23 71.5(11) . . ?
O20 W24 K0AA 146.5(8) . . ?
O9 W24 K5 42.1(8) . . ?
O9 W24 O23 83.1(11) . . ?
O9 W24 O24 155.7(12) . . ?
O9 W24 O20 84.4(12) . . ?
O9 W24 K0AA 117.2(8) . . ?
O87 W24 K5 133.6(9) . . ?
O87 W24 O23 91.3(11) . . ?
O87 W24 O24 92.3(12) . . ?
O87 W24 O20 162.8(13) . . ?
O87 W24 O9 93.4(13) . . ?
O87 W24 O21 102.7(13) . . ?
O87 W24 K0AA 25.6(9) . . ?
O21 W24 K5 82.4(10) . . ?
O21 W24 O23 163.4(12) . . ?
O21 W24 O24 97.0(13) . . ?
O21 W24 O20 94.3(13) . . ?
O21 W24 O9 104.7(13) . . ?
O21 W24 K0AA 103.5(10) . . ?
O109 W17 Na4 137.7(8) . 7_566 ?
O109 W17 K0A 110.1(8) . . ?
Na4 W17 K0A 111.1(4) 7_566 . ?
O104 W17 O109 87.7(12) . . ?
O104 W17 Na4 125.3(10) . 7_566 ?
O104 W17 O120 94.3(13) . . ?
O104 W17 O113 94.9(12) . . ?
O104 W17 O112 159.0(13) . . ?
O104 W17 K0A 31.2(9) . . ?
O120 W17 O109 87.1(12) . . ?
O120 W17 Na4 112.6(11) . 7_566 ?
O120 W17 O112 83.6(13) . . ?
O120 W17 K0A 74.4(9) . . ?
O113 W17 O109 72.6(11) . . ?
O113 W17 Na4 78.3(10) . 7_566 ?
O113 W17 O120 157.3(12) . . ?
O113 W17 O112 80.4(12) . . ?
O113 W17 K0A 121.6(9) . . ?
O18 W17 O109 164.1(13) . . ?
O18 W17 Na4 26.5(11) . 7_566 ?
O18 W17 O104 104.3(14) . . ?
O18 W17 O120 102.1(14) . . ?
O18 W17 O113 95.7(13) . . ?
O18 W17 O112 96.5(15) . . ?
O18 W17 K0A 85.0(11) . . ?
O112 W17 O109 71.3(12) . . ?
O112 W17 Na4 74.1(10) . 7_566 ?
O112 W17 K0A 157.7(9) . . ?
O92 W8 O85 159.3(11) . . ?
O92 W8 O64 84.8(13) . . ?
O92 W8 K12 97.5(9) . . ?
O92 W8 O83 84.7(10) . . ?
O85 W8 O64 85.2(12) . . ?
O85 W8 K12 89.1(9) . . ?
O85 W8 O83 75.2(10) . . ?
O64 W8 K12 47.9(12) . . ?
O64 W8 O83 75.4(12) . . ?
O56 W8 O92 89.6(12) . . ?
O56 W8 O85 94.3(12) . . ?
O56 W8 O64 161.5(14) . . ?
O56 W8 O63 103.2(14) . . ?
O56 W8 K12 150.5(12) . . ?
O56 W8 O83 86.6(12) . . ?
O63 W8 O92 103.9(12) . . ?
O63 W8 O85 95.0(12) . . ?
O63 W8 O64 95.3(15) . . ?
O63 W8 K12 47.4(12) . . ?
O63 W8 O83 166.8(11) . . ?
O83 W8 K12 122.4(9) . . ?
O116 W14 K1 92.6(7) . . ?
O98 W14 K1 48.5(8) . . ?
O98 W14 O116 71.9(11) . . ?
O98 W14 O43 85.4(12) . . ?
O115 W14 K1 139.6(8) . . ?
O115 W14 O116 84.9(11) . . ?
O115 W14 O98 156.5(12) . . ?
O115 W14 O43 83.5(12) . . ?
O99 W14 K1 45.9(10) . . ?
O99 W14 O116 88.6(11) . . ?
O99 W14 O98 89.8(12) . . ?
O99 W14 O115 93.7(12) . . ?
O99 W14 O43 160.2(12) . . ?
O43 W14 K1 133.8(9) . . ?
O43 W14 O116 71.6(11) . . ?
O45 W14 K1 88.1(12) . . ?
O45 W14 O116 165.5(12) . . ?
O45 W14 O98 98.2(15) . . ?
O45 W14 O115 103.8(14) . . ?
O45 W14 O99 102.2(15) . . ?
O45 W14 O43 97.5(14) . . ?
O81 W9 K1 92.5(8) . . ?
O78 W9 K1 43.2(10) . . ?
O78 W9 O81 87.4(12) . . ?
O78 W9 O80 91.3(14) . . ?
O78 W9 O93 91.7(14) . . ?
O78 W9 O68 162.8(13) . . ?
O80 W9 K1 52.1(10) . . ?
O80 W9 O81 73.6(11) . . ?
O80 W9 O68 85.6(14) . . ?
O93 W9 K1 134.9(10) . . ?
O93 W9 O81 83.6(12) . . ?
O93 W9 O80 156.8(13) . . ?
O93 W9 O68 84.8(14) . . ?
O68 W9 K1 137.6(10) . . ?
O68 W9 O81 75.5(12) . . ?
O69 W9 K1 90.5(13) . . ?
O69 W9 O81 166.8(13) . . ?
O69 W9 O78 103.4(15) . . ?
O69 W9 O80 98.4(14) . . ?
O69 W9 O93 103.3(15) . . ?
O69 W9 O68 93.8(15) . . ?
O88 W30 K5 91.3(7) . . ?
O88 W30 Na4 89.4(8) . . ?
Na4 W30 K5 175.0(4) . . ?
O170 W30 K5 42.8(9) . . ?
O170 W30 O88 73.8(10) . . ?
O170 W30 Na4 141.9(10) . . ?
O170 W30 O30 156.5(13) . . ?
O170 W30 O27 88.6(13) . . ?
O170 W30 O31 95.0(13) . . ?
O30 W30 K5 131.1(11) . . ?
O30 W30 O88 84.5(11) . . ?
O30 W30 Na4 44.0(11) . . ?
O27 W30 K5 50.5(8) . . ?
O27 W30 O88 85.6(11) . . ?
O27 W30 Na4 124.6(9) . . ?
O27 W30 O30 80.6(13) . . ?
O31 W30 K5 137.8(9) . . ?
O31 W30 O88 74.7(11) . . ?
O31 W30 Na4 47.1(10) . . ?
O31 W30 O30 87.7(13) . . ?
O31 W30 O27 158.0(12) . . ?
O12 W30 K5 89.0(11) . . ?
O12 W30 O88 172.3(12) . . ?
O12 W30 Na4 91.1(12) . . ?
O12 W30 O170 101.4(13) . . ?
O12 W30 O30 101.1(13) . . ?
O12 W30 O27 100.4(14) . . ?
O12 W30 O31 100.2(14) . . ?
O39 W21 O117 75.1(11) . . ?
O39 W21 O4AA 86.6(12) . . ?
O121 W21 O117 74.3(11) . . ?
O121 W21 O39 93.8(13) . . ?
O121 W21 O4AA 160.4(13) . . ?
O41 W21 O117 86.5(11) . . ?
O41 W21 O39 160.1(12) . . ?
O41 W21 O121 88.3(12) . . ?
O41 W21 O4AA 85.0(12) . . ?
O4AA W21 O117 87.0(11) . . ?
O40 W21 O117 171.5(14) . . ?
O40 W21 O39 100.1(16) . . ?
O40 W21 O121 99.4(15) . . ?
O40 W21 O41 99.1(15) . . ?
O40 W21 O4AA 99.8(16) . . ?
O90 W22 O109 88.2(12) . . ?
O90 W22 O115 90.0(13) . . ?
O90 W22 O113 95.2(13) . . ?
O90 W22 O48 158.7(13) . . ?
O115 W22 O109 85.0(11) . . ?
O115 W22 O113 156.2(11) . . ?
O115 W22 O48 82.9(12) . . ?
O113 W22 O109 72.0(11) . . ?
O113 W22 O48 83.9(12) . . ?
O48 W22 O109 71.2(11) . . ?
O114 W22 O109 166.1(14) . . ?
O114 W22 O90 104.9(14) . . ?
O114 W22 O115 99.2(13) . . ?
O114 W22 O113 101.9(13) . . ?
O114 W22 O48 96.1(14) . . ?
O57 W12 O71 157.9(12) . . ?
O57 W12 O58 90.9(13) . . ?
O57 W12 O64 90.1(14) . . ?
O57 W12 O83 73.9(11) . . ?
O71 W12 O64 85.8(13) . . ?
O71 W12 O83 84.1(10) . . ?
O58 W12 O71 84.8(12) . . ?
O58 W12 O64 157.1(13) . . ?
O58 W12 O83 84.7(11) . . ?
O64 W12 O83 73.6(12) . . ?
O67 W12 O57 101.7(15) . . ?
O67 W12 O71 100.4(14) . . ?
O67 W12 O58 100.9(16) . . ?
O67 W12 O64 101.3(16) . . ?
O67 W12 O83 173.0(14) . . ?
O88 W29 Na4 87.3(8) . . ?
O88 W29 K0A 105.8(7) . . ?
Na4 W29 K0A 114.3(4) . . ?
O162 W29 O88 85.1(12) . . ?
O162 W29 Na4 41.2(10) . . ?
O162 W29 K0A 75.4(9) . . ?
O162 W29 O31 83.1(11) . . ?
O4 W29 O88 73.1(11) . . ?
O4 W29 Na4 128.9(9) . . ?
O4 W29 O162 157.2(13) . . ?
O4 W29 K0A 116.3(8) . . ?
O4 W29 O31 84.4(11) . . ?
O7 W29 O88 87.6(12) . . ?
O7 W29 Na4 132.9(9) . . ?
O7 W29 O162 91.7(12) . . ?
O7 W29 O4 93.8(12) . . ?
O7 W29 K0A 25.8(10) . . ?
O7 W29 O31 160.7(13) . . ?
O3 W29 O88 163.2(14) . . ?
O3 W29 Na4 89.6(13) . . ?
O3 W29 O162 103.3(16) . . ?
O3 W29 O4 96.3(15) . . ?
O3 W29 O7 106.3(16) . . ?
O3 W29 K0A 90.5(12) . . ?
O3 W29 O31 92.9(15) . . ?
O31 W29 O88 73.5(11) . . ?
O31 W29 Na4 44.5(9) . . ?
O31 W29 K0A 158.5(8) . . ?
O92 W10 K1 137.4(8) . . ?
O92 W10 O81 83.1(11) . . ?
O92 W10 O80 155.7(12) . . ?
O92 W10 O65 85.1(12) . . ?
O143 W10 K1 46.7(8) . . ?
O143 W10 O92 90.7(12) . . ?
O143 W10 O81 87.7(12) . . ?
O143 W10 O80 94.5(13) . . ?
O143 W10 O65 161.7(12) . . ?
O81 W10 K1 91.8(7) . . ?
O80 W10 K1 51.6(10) . . ?
O80 W10 O81 73.4(11) . . ?
O80 W10 O65 82.5(13) . . ?
O123 W10 K1 90.4(10) . . ?
O123 W10 O92 102.4(12) . . ?
O123 W10 O143 101.5(14) . . ?
O123 W10 O81 169.1(14) . . ?
O123 W10 O80 99.8(13) . . ?
O123 W10 O65 96.8(14) . . ?
O65 W10 K1 134.0(9) . . ?
O65 W10 O81 74.1(12) . . ?
O44 W19 O116 72.7(10) . . ?
O118 W19 O116 89.0(11) . . ?
O118 W19 O44 160.7(12) . . ?
O118 W19 O41 85.9(12) . . ?
O118 W19 O43 92.1(13) . . ?
O41 W19 O116 86.9(10) . . ?
O41 W19 O44 87.1(12) . . ?
O43 W19 O116 73.0(11) . . ?
O43 W19 O44 88.4(13) . . ?
O43 W19 O41 159.9(12) . . ?
O42 W19 O116 168.4(15) . . ?
O42 W19 O44 97.4(14) . . ?
O42 W19 O118 101.4(15) . . ?
O42 W19 O41 99.0(14) . . ?
O42 W19 O43 101.1(15) . . ?
O72 W6 O62 161.4(14) . . ?
O72 W6 O82 89.8(12) . . ?
O72 W6 O93 89.1(14) . . ?
O72 W6 O95 95.9(13) . . ?
O62 W6 O82 73.1(12) . . ?
O70 W6 O72 103.5(15) . . ?
O70 W6 O62 94.5(15) . . ?
O70 W6 O82 164.9(13) . . ?
O70 W6 O93 103.5(14) . . ?
O70 W6 O95 98.5(13) . . ?
O93 W6 O62 82.0(14) . . ?
O93 W6 O82 83.5(12) . . ?
O93 W6 O95 155.7(12) . . ?
O95 W6 O62 86.1(12) . . ?
O95 W6 O82 72.7(10) . . ?
O102 W3 Dy1 47.1(8) . . ?
O102 W3 O50 80.8(10) . . ?
O102 W3 O103 79.2(11) . . ?
O102 W3 K0AA 59.2(8) . . ?
O50 W3 Dy1 46.7(7) . . ?
O50 W3 O103 77.6(10) . . ?
O50 W3 K0AA 125.3(7) . . ?
O74 W3 Dy1 122.6(8) . . ?
O74 W3 O102 94.3(12) . . ?
O74 W3 O50 95.6(11) . . ?
O74 W3 O94 95.8(12) . . ?
O74 W3 O103 171.2(11) . . ?
O74 W3 K0AA 56.3(8) . . ?
O76 W3 Dy1 121.1(10) . . ?
O76 W3 O102 167.7(13) . . ?
O76 W3 O50 91.9(11) . . ?
O76 W3 O74 96.3(13) . . ?
O76 W3 O94 95.4(12) . . ?
O76 W3 O103 89.5(13) . . ?
O76 W3 K0AA 132.6(10) . . ?
O94 W3 Dy1 119.3(9) . . ?
O94 W3 O102 89.8(11) . . ?
O94 W3 O50 165.7(11) . . ?
O94 W3 O103 90.2(12) . . ?
O94 W3 K0AA 56.1(9) . . ?
O103 W3 Dy1 48.5(7) . . ?
O103 W3 K0AA 123.4(8) . . ?
K0AA W3 Dy1 106.27(17) . . ?
O118 W20 O109 85.9(11) . . ?
O48 W20 O109 71.1(12) . . ?
O48 W20 O118 85.3(12) . . ?
O48 W20 O4AA 156.2(14) . . ?
O112 W20 O109 73.7(14) . . ?
O112 W20 O118 158.9(14) . . ?
O112 W20 O48 93.1(14) . . ?
O112 W20 O4AA 90.7(14) . . ?
O47 W20 O109 172.5(12) . . ?
O47 W20 O118 99.0(14) . . ?
O47 W20 O48 103.5(15) . . ?
O47 W20 O112 101.9(16) . . ?
O47 W20 O4AA 98.6(14) . . ?
O4AA W20 O109 87.6(11) . . ?
O4AA W20 O118 82.8(12) . . ?
O58 W13 O82 85.7(11) . . ?
O62 W13 O58 157.1(15) . . ?
O62 W13 O59 86.8(14) . . ?
O62 W13 O61 90.0(14) . . ?
O62 W13 O82 72.5(13) . . ?
O59 W13 O58 85.1(13) . . ?
O59 W13 O82 87.1(13) . . ?
O61 W13 O58 90.2(13) . . ?
O61 W13 O59 159.5(16) . . ?
O61 W13 O82 72.7(12) . . ?
O60 W13 O58 104.9(15) . . ?
O60 W13 O62 97.7(16) . . ?
O60 W13 O59 101.4(16) . . ?
O60 W13 O61 99.0(16) . . ?
O60 W13 O82 166.8(13) . . ?
O71 W11 O81 84.1(11) . . ?
O71 W11 O59 86.7(13) . . ?
O59 W11 O81 85.7(13) . . ?
O66 W11 O71 102.7(14) . . ?
O66 W11 O81 171.9(12) . . ?
O66 W11 O59 99.0(16) . . ?
O66 W11 O65 101.4(15) . . ?
O66 W11 O68 98.0(15) . . ?
O65 W11 O71 89.1(12) . . ?
O65 W11 O81 74.0(12) . . ?
O65 W11 O59 159.5(15) . . ?
O68 W11 O71 159.1(14) . . ?
O68 W11 O81 75.5(13) . . ?
O68 W11 O59 87.3(14) . . ?
O68 W11 O65 89.6(14) . . ?
Dy1 W2 K1 126.66(19) . . ?
O96 W2 Dy1 51.1(7) . . ?
O96 W2 K1 127.4(8) . . ?
O96 W2 O50 76.8(10) . . ?
O97 W2 Dy1 116.4(9) . . ?
O97 W2 K1 46.0(9) . . ?
O97 W2 O96 85.1(12) . . ?
O97 W2 O51 161.0(12) . . ?
O97 W2 O50 85.9(10) . . ?
O51 W2 Dy1 44.7(8) . . ?
O51 W2 K1 138.6(8) . . ?
O51 W2 O96 81.4(11) . . ?
O51 W2 O50 78.0(9) . . ?
O50 W2 Dy1 45.7(6) . . ?
O50 W2 K1 80.9(7) . . ?
O77 W2 Dy1 120.2(7) . . ?
O77 W2 K1 49.4(8) . . ?
O77 W2 O96 168.8(10) . . ?
O77 W2 O97 94.5(12) . . ?
O77 W2 O51 96.1(11) . . ?
O77 W2 O50 92.1(10) . . ?
O77 W2 O52 98.2(13) . . ?
O52 W2 Dy1 123.7(10) . . ?
O52 W2 K1 109.5(10) . . ?
O52 W2 O96 92.9(13) . . ?
O52 W2 O97 98.1(12) . . ?
O52 W2 O51 95.9(12) . . ?
O52 W2 O50 168.6(12) . . ?
O143 Dy3 K1 41.4(6) . . ?
O143 Dy3 O90 147.4(9) . . ?
O143 Dy3 O99 77.7(10) . . ?
O143 Dy3 O56 71.4(10) . . ?
O143 Dy3 O91 85.9(11) . . ?
O143 Dy3 O89 140.1(11) . . ?
O90 Dy3 K1 109.9(7) . . ?
O90 Dy3 O99 70.1(10) . . ?
O90 Dy3 O91 86.9(11) . . ?
O90 Dy3 O89 69.9(11) . . ?
O99 Dy3 K1 42.1(7) . . ?
O56 Dy3 K1 109.1(7) . . ?
O56 Dy3 O90 140.5(10) . . ?
O56 Dy3 O99 149.1(10) . . ?
O56 Dy3 O91 91.2(10) . . ?
O56 Dy3 O89 70.7(11) . . ?
O91 Dy3 K1 101.5(8) . . ?
O91 Dy3 O99 86.0(10) . . ?
O91 Dy3 O89 82.7(11) . . ?
O76 Dy3 K1 79.5(8) . . ?
O76 Dy3 O143 95.3(11) . . ?
O76 Dy3 O90 92.3(11) . . ?
O76 Dy3 O99 94.4(10) . . ?
O76 Dy3 O56 89.0(10) . . ?
O76 Dy3 O91 178.9(12) . . ?
O76 Dy3 O89 96.3(11) . . ?
O89 Dy3 K1 175.8(8) . . ?
O89 Dy3 O99 138.9(11) . . ?
W1 Dy1 W3 68.81(7) . . ?
O102 Dy1 W1 38.7(6) . . ?
O102 Dy1 W3 35.3(6) . . ?
O102 Dy1 O96 116.6(9) . . ?
O102 Dy1 K0A 98.1(6) . . ?
O102 Dy1 O103 65.3(10) . . ?
O102 Dy1 O5 64.2(9) . . ?
O96 Dy1 W1 99.7(7) . . ?
O96 Dy1 W3 100.3(6) . . ?
O96 Dy1 K0A 119.6(7) . . ?
O51 Dy1 W1 35.5(6) . . ?
O51 Dy1 W3 78.5(6) . . ?
O51 Dy1 O102 64.2(8) . . ?
O51 Dy1 O96 64.3(9) . . ?
O51 Dy1 O50 65.2(8) . . ?
O51 Dy1 K0A 158.8(6) . . ?
O51 Dy1 O103 120.7(10) . . ?
O51 Dy1 O5 66.0(10) . . ?
O50 Dy1 W1 78.9(6) . . ?
O50 Dy1 W3 37.3(5) . . ?
O50 Dy1 O102 63.4(8) . . ?
O50 Dy1 O96 63.1(8) . . ?
O50 Dy1 K0A 97.0(6) . . ?
O50 Dy1 O103 65.7(9) . . ?
O50 Dy1 O5 119.3(10) . . ?
K0A Dy1 W1 133.69(18) . . ?
K0A Dy1 W3 80.31(19) . . ?
O103 Dy1 W1 103.9(8) . . ?
O103 Dy1 W3 42.2(8) . . ?
O103 Dy1 O96 117.0(9) . . ?
O103 Dy1 K0A 38.1(8) . . ?
O103 Dy1 O5 115.1(10) . . ?
O5 Dy1 W1 40.7(8) . . ?
O5 Dy1 W3 99.5(8) . . ?
O5 Dy1 O96 120.7(9) . . ?
O5 Dy1 K0A 118.6(7) . . ?
O6 Dy1 W1 108.4(7) . . ?
O6 Dy1 W3 109.4(6) . . ?
O6 Dy1 O102 98.7(9) . . ?
O6 Dy1 O96 144.7(9) . . ?
O6 Dy1 O51 139.4(9) . . ?
O6 Dy1 O50 142.3(8) . . ?
O6 Dy1 K0A 50.6(6) . . ?
O6 Dy1 O103 76.7(9) . . ?
O6 Dy1 O5 73.4(10) . . ?
O6 Dy1 O111 78.1(10) . . ?
O111 Dy1 W1 173.5(7) . . ?
O111 Dy1 W3 108.8(7) . . ?
O111 Dy1 O102 141.2(9) . . ?
O111 Dy1 O96 74.6(10) . . ?
O111 Dy1 O51 138.8(9) . . ?
O111 Dy1 O50 95.6(9) . . ?
O111 Dy1 K0A 49.9(7) . . ?
O111 Dy1 O103 76.5(10) . . ?
O111 Dy1 O5 145.0(11) . . ?
O49 Dy1 W1 97.5(10) . . ?
O49 Dy1 W3 162.9(10) . . ?
O49 Dy1 O102 134.9(11) . . ?
O49 Dy1 O96 71.0(10) . . ?
O49 Dy1 O51 84.4(11) . . ?
O49 Dy1 O50 132.4(10) . . ?
O49 Dy1 K0A 116.8(10) . . ?
O49 Dy1 O103 154.9(12) . . ?
O49 Dy1 O5 74.0(12) . . ?
O49 Dy1 O6 84.3(11) . . ?
O49 Dy1 O111 83.6(12) . . ?
O105 Sb2 O23 90.5(11) . . ?
O105 Sb2 O88 90.4(10) . . ?
O105 Sb2 K0AA 135.8(7) . . ?
O23 Sb2 K0AA 79.9(8) . . ?
O88 Sb2 O23 90.6(11) . . ?
O88 Sb2 K0AA 132.4(8) . . ?
O116 Sb3 O109 91.9(11) . . ?
O117 Sb3 O116 90.8(10) . . ?
O117 Sb3 O109 93.1(11) . . ?
O81 Sb1 O83 91.6(11) . . ?
O81 Sb1 O82 90.7(13) . . ?
O82 Sb1 O83 92.4(11) . . ?
O87 Dy2 O34 82.4(13) . . ?
O87 Dy2 O35 137.6(17) . . ?
O87 Dy2 K0AA 47.4(6) . . ?
O32 Dy2 O87 71.8(10) . . ?
O32 Dy2 O36 147.6(10) . . ?
O32 Dy2 O34 94.2(14) . . ?
O32 Dy2 O35 70.2(17) . . ?
O32 Dy2 O33 76.7(16) . . ?
O32 Dy2 K0AA 103.9(7) . . ?
O36 Dy2 O87 75.9(9) . . ?
O36 Dy2 O34 83.1(14) . . ?
O36 Dy2 O35 138.8(16) . . ?
O36 Dy2 K0AA 49.9(6) . . ?
O94 Dy2 O87 83.5(9) . . ?
O94 Dy2 O32 85.8(11) . . ?
O94 Dy2 O36 88.9(10) . . ?
O94 Dy2 O160 91.4(9) . . ?
O94 Dy2 O34 165.2(14) . . ?
O94 Dy2 O35 75.7(16) . . ?
O94 Dy2 O33 140.9(16) . . ?
O94 Dy2 K0AA 52.0(8) . . ?
O160 Dy2 O87 147.4(10) . . ?
O160 Dy2 O32 140.2(10) . . ?
O160 Dy2 O36 71.8(9) . . ?
O160 Dy2 O34 97.9(13) . . ?
O160 Dy2 O35 70.6(17) . . ?
O160 Dy2 O33 81.0(14) . . ?
O160 Dy2 K0AA 105.4(6) . . ?
O34 Dy2 O35 118.3(18) . . ?
O34 Dy2 K0AA 113.9(12) . . ?
O35 Dy2 K0AA 127.7(14) . . ?
O33 Dy2 O87 122.0(14) . . ?
O33 Dy2 O36 123.8(16) . . ?
O33 Dy2 O34 52.7(18) . . ?
O33 Dy2 O35 66(2) . . ?
O33 Dy2 K0AA 166.4(14) . . ?
O74 Sb4 K1 77.0(7) . . ?
O74 Sb4 O72 86.6(11) . . ?
O74 Sb4 K0AA 49.9(7) . . ?
O77 Sb4 K1 50.3(7) . . ?
O77 Sb4 O74 88.4(10) . . ?
O77 Sb4 O72 174.7(11) . . ?
O77 Sb4 O78 94.1(11) . . ?
O77 Sb4 O75 89.9(11) . . ?
O77 Sb4 K0AA 119.0(8) . . ?
O72 Sb4 K1 126.5(8) . . ?
O72 Sb4 K0AA 58.5(8) . . ?
O78 Sb4 K1 45.2(9) . . ?
O78 Sb4 O74 86.6(12) . . ?
O78 Sb4 O72 83.9(12) . . ?
O78 Sb4 K0AA 119.9(8) . . ?
O75 Sb4 K1 135.7(9) . . ?
O75 Sb4 O74 84.1(11) . . ?
O75 Sb4 O72 91.2(12) . . ?
O75 Sb4 O78 169.7(12) . . ?
O75 Sb4 K0AA 50.2(8) . . ?
O79 Sb4 K1 106.5(9) . . ?
O79 Sb4 O74 176.4(12) . . ?
O79 Sb4 O77 94.1(12) . . ?
O79 Sb4 O72 91.0(13) . . ?
O79 Sb4 O78 95.9(13) . . ?
O79 Sb4 O75 93.2(13) . . ?
O79 Sb4 K0AA 126.5(9) . . ?
K0AA Sb4 K1 126.9(3) . . ?
W2 K1 W9 115.6(3) . . ?
Sb4 K1 W9 58.39(18) . . ?
Sb4 K1 W2 58.37(16) . . ?
O98 K1 W9 153.4(7) . . ?
O98 K1 W2 86.4(6) . . ?
O98 K1 Sb4 144.6(7) . . ?
O98 K1 O77 113.1(8) . . ?
O98 K1 O80 126.0(9) . . ?
O98 K1 O100 61.7(16) . . ?
O98 K1 O133 93.2(13) . . ?
O97 K1 W9 144.1(7) . . ?
O97 K1 W2 29.1(6) . . ?
O97 K1 Sb4 87.4(6) . . ?
O97 K1 O98 57.5(8) . . ?
O97 K1 O143 125.3(9) . . ?
O97 K1 O77 57.1(8) . . ?
O97 K1 O99 71.0(9) . . ?
O97 K1 O80 175.5(10) . . ?
O97 K1 O100 117.1(16) . . ?
O97 K1 O133 96.4(13) . . ?
O143 K1 W9 69.8(6) . . ?
O143 K1 W2 120.6(6) . . ?
O143 K1 Sb4 90.1(6) . . ?
O143 K1 O98 113.2(9) . . ?
O143 K1 O77 114.3(8) . . ?
O143 K1 O99 63.8(9) . . ?
O143 K1 O80 57.2(9) . . ?
O143 K1 O100 92.0(14) . . ?
O143 K1 O133 137.9(14) . . ?
O77 K1 W9 87.2(6) . . ?
O77 K1 W2 28.5(5) . . ?
O77 K1 Sb4 31.7(5) . . ?
O77 K1 O80 118.7(9) . . ?
O77 K1 O100 151.4(15) . . ?
O99 K1 W9 133.6(7) . . ?
O99 K1 W2 89.2(6) . . ?
O99 K1 Sb4 120.5(6) . . ?
O99 K1 O98 56.3(8) . . ?
O99 K1 O77 111.8(9) . . ?
O99 K1 O80 113.1(9) . . ?
O99 K1 O100 89.1(16) . . ?
O99 K1 O133 149.4(13) . . ?
O78 K1 W9 27.3(7) . . ?
O78 K1 W2 90.4(7) . . ?
O78 K1 Sb4 32.1(7) . . ?
O78 K1 O98 174.3(10) . . ?
O78 K1 O97 119.5(9) . . ?
O78 K1 O143 72.5(9) . . ?
O78 K1 O77 63.0(8) . . ?
O78 K1 O99 128.4(9) . . ?
O78 K1 O80 56.8(9) . . ?
O78 K1 O100 119.4(17) . . ?
O78 K1 O133 82.2(13) . . ?
O80 K1 W9 31.5(6) . . ?
O80 K1 W2 147.0(7) . . ?
O80 K1 Sb4 88.8(6) . . ?
O80 K1 O100 65.5(16) . . ?
O100 K1 W9 92.1(15) . . ?
O100 K1 W2 142.2(14) . . ?
O100 K1 Sb4 147.4(16) . . ?
O133 K1 W9 72.3(12) . . ?
O133 K1 W2 92.1(11) . . ?
O133 K1 Sb4 85.4(11) . . ?
O133 K1 O77 81.1(12) . . ?
O133 K1 O80 80.8(13) . . ?
O133 K1 O100 71.5(18) . . ?
W25 K5 W25 180.0 5_676 . ?
W25 K5 W24 59.42(4) 5_676 5_676 ?
W25 K5 W24 120.58(4) . 5_676 ?
W25 K5 W24 120.58(4) 5_676 . ?
W25 K5 W24 59.42(4) . . ?
W24 K5 W24 180.0 . 5_676 ?
O20 K5 W25 94.7(6) 5_676 . ?
O20 K5 W25 94.7(6) . 5_676 ?
O20 K5 W25 85.3(6) 5_676 5_676 ?
O20 K5 W25 85.3(6) . . ?
O20 K5 W24 33.2(6) 5_676 5_676 ?
O20 K5 W24 146.8(6) 5_676 . ?
O20 K5 W24 146.8(6) . 5_676 ?
O20 K5 W24 33.2(6) . . ?
O20 K5 O20 180.0 . 5_676 ?
O20 K5 O27 124.7(9) . 5_676 ?
O20 K5 O27 55.3(9) . . ?
O20 K5 O27 124.7(9) 5_676 . ?
O20 K5 O27 55.3(9) 5_676 5_676 ?
O170 K5 W25 147.0(6) . 5_676 ?
O170 K5 W25 147.0(6) 5_676 . ?
O170 K5 W25 33.0(6) . . ?
O170 K5 W25 33.0(6) 5_676 5_676 ?
O170 K5 W24 95.5(6) 5_676 . ?
O170 K5 W24 84.5(6) 5_676 5_676 ?
O170 K5 W24 84.5(6) . . ?
O170 K5 W24 95.5(6) . 5_676 ?
O170 K5 O20 98.1(8) . . ?
O170 K5 O20 81.9(8) 5_676 . ?
O170 K5 O20 81.9(8) . 5_676 ?
O170 K5 O20 98.1(8) 5_676 5_676 ?
O170 K5 O170 180.0 . 5_676 ?
O170 K5 O27 56.5(8) 5_676 5_676 ?
O170 K5 O27 56.5(8) . . ?
O170 K5 O27 123.5(8) . 5_676 ?
O170 K5 O27 123.5(8) 5_676 . ?
O27 K5 W25 70.6(6) 5_676 5_676 ?
O27 K5 W25 109.4(6) 5_676 . ?
O27 K5 W25 70.6(6) . . ?
O27 K5 W25 109.4(6) . 5_676 ?
O27 K5 W24 69.2(6) . . ?
O27 K5 W24 110.8(6) . 5_676 ?
O27 K5 W24 69.2(6) 5_676 5_676 ?
O27 K5 W24 110.8(6) 5_676 . ?
O27 K5 O27 180.0(10) . 5_676 ?
O9 K5 W25 31.2(6) 5_676 5_676 ?
O9 K5 W25 31.2(6) . . ?
O9 K5 W25 148.8(6) 5_676 . ?
O9 K5 W25 148.8(6) . 5_676 ?
O9 K5 W24 28.2(6) 5_676 5_676 ?
O9 K5 W24 28.2(6) . . ?
O9 K5 W24 151.8(6) 5_676 . ?
O9 K5 W24 151.8(6) . 5_676 ?
O9 K5 O20 123.5(8) 5_676 . ?
O9 K5 O20 123.5(8) . 5_676 ?
O9 K5 O20 56.5(8) 5_676 5_676 ?
O9 K5 O20 56.5(8) . . ?
O9 K5 O170 58.7(9) 5_676 5_676 ?
O9 K5 O170 58.7(9) . . ?
O9 K5 O170 121.3(9) 5_676 . ?
O9 K5 O170 121.3(9) . 5_676 ?
O9 K5 O27 66.3(8) 5_676 5_676 ?
O9 K5 O27 113.7(8) . 5_676 ?
O9 K5 O27 113.7(8) 5_676 . ?
O9 K5 O27 66.3(8) . . ?
O9 K5 O9 180.0 . 5_676 ?
W28 O105 W27 92.8(8) . . ?
W28 O105 W31 94.1(9) . . ?
W27 O105 W31 92.0(8) . . ?
Sb2 O105 W28 112.7(11) . . ?
Sb2 O105 W27 116.3(12) . . ?
Sb2 O105 W31 138.6(12) . . ?
W15 O116 W19 93.5(9) . . ?
W14 O116 W15 96.3(11) . . ?
W14 O116 W19 95.9(9) . . ?
Sb3 O116 W15 115.6(12) . . ?
Sb3 O116 W14 112.4(11) . . ?
Sb3 O116 W19 135.3(14) . . ?
W23 O23 W26 92.6(9) . . ?
W24 O23 W23 96.2(11) . . ?
W24 O23 W26 96.6(10) . . ?
Sb2 O23 W23 114.8(11) . . ?
Sb2 O23 W26 135.9(14) . . ?
Sb2 O23 W24 112.9(11) . . ?
W16 O117 W18 94.4(9) . . ?
W16 O117 W21 93.3(8) . . ?
W18 O117 W21 93.8(10) . . ?
Sb3 O117 W16 116.2(13) . . ?
Sb3 O117 W18 112.9(11) . . ?
Sb3 O117 W21 137.1(12) . . ?
W25 O88 W30 93.3(9) . . ?
W29 O88 W25 93.6(9) . . ?
W29 O88 W30 94.4(10) . . ?
Sb2 O88 W25 113.4(12) . . ?
Sb2 O88 W30 138.8(13) . . ?
Sb2 O88 W29 113.5(11) . . ?
W23 O24 W24 117.6(15) . . ?
W27 O108 W28 117.4(15) . . ?
W17 O109 W22 96.6(10) . . ?
W17 O109 W20 95.8(12) . . ?
W22 O109 W20 95.1(10) . . ?
Sb3 O109 W17 111.5(12) . . ?
Sb3 O109 W22 115.0(14) . . ?
Sb3 O109 W20 135.3(13) . . ?
W26 O13 W31 147.7(16) . . ?
W26 O13 Na2 101.0(13) . 1_565 ?
W31 O13 Na2 99.8(14) . 1_565 ?
W12 O57 W7 120.1(15) . . ?
W15 O110 W16 153.6(14) . . ?
W21 O39 W18 118.0(16) . . ?
W1 O102 Dy1 93.6(9) . . ?
W1 O102 K0AA 85.2(9) . . ?
W3 O102 W1 138.5(14) . . ?
W3 O102 Dy1 97.7(10) . . ?
W3 O102 K0AA 82.3(9) . . ?
Dy1 O102 K0AA 178.1(11) . . ?
W31 O26 W27 120.8(13) . . ?
W15 O98 W14 118.2(16) . . ?
W15 O98 K1 103.4(11) . . ?
W14 O98 K1 99.6(11) . . ?
W26 O20 W24 119.1(15) . . ?
W26 O20 K5 102.4(13) . . ?
W24 O20 K5 96.3(10) . . ?
W12 O71 W11 152.0(15) . . ?
W28 Na4 W17 129.7(7) . 7_566 ?
W28 Na4 W29 62.5(4) . . ?
W31 Na4 W28 58.9(4) . . ?
W31 Na4 W17 170.4(8) . 7_566 ?
W31 Na4 W30 66.5(5) . . ?
W31 Na4 W29 92.1(7) . . ?
W30 Na4 W28 92.9(7) . . ?
W30 Na4 W17 106.7(6) . 7_566 ?
W30 Na4 W29 57.6(4) . . ?
W29 Na4 W17 89.5(5) . 7_566 ?
O162 Na4 W28 31.1(7) . . ?
O162 Na4 W31 76.9(10) . . ?
O162 Na4 W17 108.8(11) . 7_566 ?
O162 Na4 W30 77.1(10) . . ?
O162 Na4 W29 31.9(7) . . ?
O162 Na4 O29 64.1(11) . . ?
O162 Na4 O31 64.9(11) . . ?
O29 Na4 W28 35.7(6) . . ?
O29 Na4 W31 31.4(7) . . ?
O29 Na4 W17 158.0(11) . 7_566 ?
O29 Na4 W30 92.3(10) . . ?
O29 Na4 W29 91.6(10) . . ?
O29 Na4 O31 110.5(14) . . ?
O30 Na4 W28 77.1(10) . . ?
O30 Na4 W31 32.8(8) . . ?
O30 Na4 W17 139.3(12) . 7_566 ?
O30 Na4 W30 34.2(8) . . ?
O30 Na4 W29 76.6(10) . . ?
O30 Na4 O162 78.7(14) . . ?
O30 Na4 O29 61.8(11) . . ?
O30 Na4 O31 64.6(12) . . ?
O18 Na4 W28 110.3(11) 7_566 . ?
O18 Na4 W31 167.8(13) 7_566 . ?
O18 Na4 W17 19.3(8) 7_566 7_566 ?
O18 Na4 W30 110.7(12) 7_566 . ?
O18 Na4 W29 77.0(10) 7_566 . ?
O18 Na4 O162 90.9(14) 7_566 . ?
O18 Na4 O29 141.8(14) 7_566 . ?
O18 Na4 O30 144.7(16) 7_566 . ?
O18 Na4 O31 80.4(13) 7_566 . ?
O18 Na4 O15 82.9(19) 7_566 . ?
O31 Na4 W28 92.5(10) . . ?
O31 Na4 W31 93.8(11) . . ?
O31 Na4 W17 82.2(9) . 7_566 ?
O31 Na4 W30 32.6(8) . . ?
O31 Na4 W29 34.8(7) . . ?
O16 Na4 W28 155.0(16) . . ?
O16 Na4 W31 97.2(15) . . ?
O16 Na4 W17 74.8(15) . 7_566 ?
O16 Na4 W30 82.8(15) . . ?
O16 Na4 W29 131.2(15) . . ?
O16 Na4 O162 159.8(19) . . ?
O16 Na4 O29 119.5(17) . . ?
O16 Na4 O30 86.0(17) . . ?
O16 Na4 O18 94.1(18) . 7_566 ?
O16 Na4 O31 96.7(16) . . ?
O16 Na4 O15 100(2) . . ?
O15 Na4 W28 78.8(16) . . ?
O15 Na4 W31 99.5(17) . . ?
O15 Na4 W17 87.3(17) . 7_566 ?
O15 Na4 W30 166.0(18) . . ?
O15 Na4 W29 125.6(16) . . ?
O15 Na4 O162 100.2(18) . . ?
O15 Na4 O29 74.3(17) . . ?
O15 Na4 O30 131.9(19) . . ?
O15 Na4 O31 157.3(19) . . ?
W10 O92 W8 147.2(15) . . ?
W15 O44 W19 118.9(13) . . ?
W16 O96 W2 136.3(15) . . ?
W16 O96 Dy1 133.4(15) . . ?
W2 O96 Dy1 89.9(10) . . ?
W25 O170 K5 100.0(12) . . ?
W30 O170 W25 119.4(13) . . ?
W30 O170 K5 109.3(12) . . ?
W15 O97 K1 104.5(11) . . ?
W2 O97 W15 141.7(15) . . ?
W2 O97 K1 105.0(12) . . ?
W17 O104 K0A 126.0(15) . . ?
W8 O85 W7 114.6(13) . . ?
W1 O51 W2 137.2(15) . . ?
W1 O51 Dy1 98.4(10) . . ?
W2 O51 Dy1 99.8(11) . . ?
W12 O58 W13 155.4(16) . . ?
W10 O143 Dy3 140.1(14) . . ?
W10 O143 K1 105.4(11) . . ?
Dy3 O143 K1 105.3(10) . . ?
W16 O54 W18 116.9(14) . . ?
W16 O54 Na0A 109.2(16) . 3_455 ?
W18 O54 Na0A 116.9(19) . 3_455 ?
W9 O81 W10 93.7(10) . . ?
W9 O81 W11 91.3(11) . . ?
W10 O81 W11 92.0(10) . . ?
Sb1 O81 W9 117.0(13) . . ?
Sb1 O81 W10 114.7(15) . . ?
Sb1 O81 W11 138.0(15) . . ?
W18 O120 W17 146(2) . . ?
W22 O90 Dy3 146.1(16) . . ?
W28 O162 W29 144.7(18) . . ?
W28 O162 Na4 105.8(14) . . ?
W29 O162 Na4 106.9(14) . . ?
W3 O50 W2 134.4(13) . . ?
W3 O50 Dy1 96.1(9) . . ?
W2 O50 Dy1 95.1(8) . . ?
W3 O74 Sb4 142.0(15) . . ?
W3 O74 K0AA 87.5(10) . . ?
Sb4 O74 K0AA 91.7(10) . . ?
W14 O115 W22 144.3(15) . . ?
W19 O118 W20 151.8(16) . . ?
W28 O29 Na4 97.5(11) . . ?
W31 O29 W28 123.0(14) . . ?
W31 O29 Na4 100.0(12) . . ?
W21 O121 W16 119.2(14) . . ?
W21 O41 W19 151.3(15) . . ?
W17 O113 W22 116.8(14) . . ?
W20 O48 W22 122.4(15) . . ?
W31 O30 W30 153(2) . . ?
W31 O30 Na4 101.9(15) . . ?
W30 O30 Na4 101.8(15) . . ?
W26 O27 W30 155.2(17) . . ?
W26 O27 K5 101.6(13) . . ?
W30 O27 K5 98.3(10) . . ?
W25 O9 K5 103.9(11) . . ?
W24 O9 W25 146.4(15) . . ?
W24 O9 K5 109.7(12) . . ?
W2 O77 Sb4 146.3(14) . . ?
W2 O77 K1 102.0(10) . . ?
Sb4 O77 K1 98.0(9) . . ?
W24 O87 Dy2 137.2(14) . . ?
W24 O87 K0AA 136.3(15) . . ?
K0AA O87 Dy2 84.0(9) . . ?
W14 O99 Dy3 139.1(14) . . ?
W14 O99 K1 107.3(12) . . ?
Dy3 O99 K1 103.0(10) . . ?
W19 O43 W14 119.2(15) . . ?
W25 O32 Dy2 140.1(17) . . ?
W25 O4 W29 117.4(15) . . ?
W29 O7 K0A 134.6(16) . . ?
W8 O64 K12 99.4(17) . . ?
W12 O64 W8 117.3(17) . . ?
W12 O64 K12 141.4(18) . . ?
W17 O18 Na4 134.2(17) . 7_566 ?
W6 O72 Sb4 147.4(16) . . ?
W6 O72 K0AA 129.5(13) . . ?
Sb4 O72 K0AA 83.1(10) . . ?
W9 O78 Sb4 142.2(19) . . ?
W9 O78 K1 109.5(13) . . ?
Sb4 O78 K1 102.8(13) . . ?
W20 O112 W17 119(2) . . ?
W24 O21 Na1 150.3(18) . . ?
W5 O36 Dy2 136.3(13) . . ?
W5 O36 K0AA 137.2(14) . . ?
Dy2 O36 K0AA 82.9(9) . . ?
W6 O62 Na3 115.5(19) . . ?
W13 O62 W6 121.7(19) . . ?
W13 O62 Na3 113(2) . . ?
W13 O59 W11 150(2) . . ?
W1 O75 Sb4 144.9(18) . . ?
W1 O75 K0AA 93.7(12) . . ?
Sb4 O75 K0AA 93.3(11) . . ?
W13 O61 W5 121.2(16) . . ?
W8 O56 Dy3 139.9(15) . . ?
W2 O52 Na7 144.2(18) . 4 ?
Dy3 O91 Na2 117.6(15) . . ?
W5 O38 Na1 147(2) . . ?
W9 O80 K1 96.3(11) . . ?
W10 O80 W9 119.0(15) . . ?
W10 O80 K1 97.2(13) . . ?
O21 Na1 O38 97.9(14) . . ?
O21 Na1 O12 82.2(13) . 5_676 ?
O21 Na1 O34 78.3(16) . . ?
O21 Na1 O154 164(2) . . ?
O38 Na1 O12 160.4(19) . 5_676 ?
O38 Na1 O34 80.1(16) . . ?
O12 Na1 O34 118.8(18) 5_676 . ?
O154 Na1 O38 98(2) . . ?
O154 Na1 O12 84.0(19) . 5_676 ?
O154 Na1 O34 101(2) . . ?
W8 O63 K12 104.8(16) . . ?
W8 O63 Na2 138.7(16) . . ?
K12 O63 Na2 112.4(14) . . ?
W3 O76 Dy3 162.0(17) . . ?
W10 O123 Na6 148.0(17) . . ?
W3 O94 Dy2 167.6(17) . . ?
W3 O94 K0AA 86.1(10) . . ?
Dy2 O94 K0AA 87.0(10) . . ?
W25 K12 W26 87.2(6) 5_666 1_545 ?
W8 K12 W26 110.4(8) . 1_545 ?
W8 K12 W25 132.0(10) . 5_666 ?
O64 K12 W26 137.5(13) . 1_545 ?
O64 K12 W25 130.9(13) . 5_666 ?
O64 K12 W8 32.7(9) . . ?
O64 K12 O63 60.5(12) . . ?
O64 K12 O28 128.9(16) . 1_545 ?
O64 K12 O125 49.9(12) . . ?
O64 K12 O129 70.4(15) . 5_666 ?
O63 K12 W26 85.2(11) . 1_545 ?
O63 K12 W25 121.5(14) . 5_666 ?
O63 K12 W8 27.8(7) . . ?
O63 K12 O125 77.7(13) . . ?
O63 K12 O129 78.4(15) . 5_666 ?
O28 K12 W26 18.3(7) 1_545 1_545 ?
O28 K12 W25 86.2(10) 1_545 5_666 ?
O28 K12 W8 97.6(11) 1_545 . ?
O28 K12 O63 70.5(13) 1_545 . ?
O28 K12 O125 108.0(14) 1_545 . ?
O28 K12 O129 114.2(19) 1_545 5_666 ?
O10 K12 W26 77.4(10) 5_666 1_545 ?
O10 K12 W25 17.1(8) 5_666 5_666 ?
O10 K12 W8 122.2(14) 5_666 . ?
O10 K12 O64 133.2(16) 5_666 . ?
O10 K12 O63 106.2(17) 5_666 . ?
O10 K12 O28 72.5(13) 5_666 1_545 ?
O10 K12 O125 175.8(18) 5_666 . ?
O10 K12 O129 62.8(14) 5_666 5_666 ?
O10 K12 O158 88(2) 5_666 . ?
O125 K12 W26 101.8(12) . 1_545 ?
O125 K12 W25 159.7(15) . 5_666 ?
O125 K12 W8 62.0(10) . . ?
O129 K12 W26 129.8(16) 5_666 1_545 ?
O129 K12 W25 63.4(12) 5_666 5_666 ?
O129 K12 W8 71.7(12) 5_666 . ?
O129 K12 O125 120.0(17) 5_666 . ?
O158 K12 W26 136(2) . 1_545 ?
O158 K12 W25 71.8(18) . 5_666 ?
O158 K12 W8 113(2) . . ?
O158 K12 O64 81(2) . . ?
O158 K12 O63 139(2) . . ?
O158 K12 O28 150(2) . 1_545 ?
O158 K12 O125 89(2) . . ?
O158 K12 O129 75(2) . 5_666 ?
W17 K0A W18 58.28(13) . . ?
W17 K0A W29 142.5(3) . . ?
W29 K0A W18 138.2(3) . . ?
Dy1 K0A W18 66.21(16) . . ?
Dy1 K0A W17 108.9(2) . . ?
Dy1 K0A W29 108.4(2) . . ?
O104 K0A W18 69.6(7) . . ?
O104 K0A W17 22.8(7) . . ?
O104 K0A W29 146.6(7) . . ?
O104 K0A Dy1 100.1(7) . . ?
O104 K0A O6 143.0(9) . . ?
O104 K0A O111 74.0(9) . . ?
O104 K0A O11 78.3(12) . . ?
O104 K0A O135 95.5(15) . . ?
O7 K0A W18 152.9(7) . . ?
O7 K0A W17 145.9(8) . . ?
O7 K0A W29 19.5(8) . . ?
O7 K0A Dy1 101.8(8) . . ?
O7 K0A O104 137.5(10) . . ?
O7 K0A O6 73.1(9) . . ?
O7 K0A O111 143.6(10) . . ?
O7 K0A O11 83.1(12) . . ?
O7 K0A O135 46.9(15) . . ?
O103 K0A W18 101.4(9) . . ?
O103 K0A W17 103.4(9) . . ?
O103 K0A W29 103.8(9) . . ?
O103 K0A Dy1 48.9(8) . . ?
O103 K0A O104 81.9(12) . . ?
O103 K0A O7 85.6(12) . . ?
O103 K0A O6 80.7(11) . . ?
O103 K0A O111 81.6(12) . . ?
O103 K0A O11 135.8(14) . . ?
O103 K0A O135 51.5(16) . . ?
O103 K0A O163 163.8(16) . . ?
O6 K0A W18 82.2(6) . . ?
O6 K0A W17 140.4(6) . . ?
O6 K0A W29 69.7(6) . . ?
O6 K0A Dy1 45.1(6) . . ?
O6 K0A O11 134.8(12) . . ?
O6 K0A O135 98.7(15) . . ?
O111 K0A W18 21.3(8) . . ?
O111 K0A W17 70.5(7) . . ?
O111 K0A W29 139.1(7) . . ?
O111 K0A Dy1 45.7(8) . . ?
O111 K0A O6 71.3(9) . . ?
O111 K0A O11 128.6(13) . . ?
O111 K0A O135 133.1(16) . . ?
O11 K0A W18 107.9(11) . . ?
O11 K0A W17 67.4(10) . . ?
O11 K0A W29 75.1(10) . . ?
O11 K0A Dy1 174.0(11) . . ?
O135 K0A W18 151.8(14) . . ?
O135 K0A W17 114.8(13) . . ?
O135 K0A W29 65.7(13) . . ?
O135 K0A Dy1 94.4(14) . . ?
O135 K0A O11 91.5(18) . . ?
O163 K0A W18 69.3(12) . . ?
O163 K0A W17 83.3(13) . . ?
O163 K0A W29 77.6(12) . . ?
O163 K0A Dy1 115.0(13) . . ?
O163 K0A O104 106.0(15) . . ?
O163 K0A O7 97.1(15) . . ?
O163 K0A O6 84.7(14) . . ?
O163 K0A O111 87.0(14) . . ?
O163 K0A O11 60.4(16) . . ?
O163 K0A O135 138.9(19) . . ?
W3 O103 Dy1 89.3(11) . . ?
K0A O103 W3 177.6(16) . . ?
K0A O103 Dy1 93.0(12) . . ?
W20 O4AA W21 153.4(19) . . ?
W11 O66 Na0A 107.2(18) . . ?
W14 O45 Na6 152(2) . . ?
W27 O5 W1 131.9(18) . . ?
W27 O5 Dy1 137.7(18) . . ?
W1 O5 Dy1 88.8(11) . . ?
W27 O106 W23 154.5(15) . . ?
W23 O25 W1 135.8(13) . . ?
W23 O25 K0AA 132.0(12) . . ?
W1 O25 K0AA 90.2(9) . . ?
W28 O6 Dy1 143.9(13) . . ?
W28 O6 K0A 129.2(14) . . ?
Dy1 O6 K0A 84.3(8) . . ?
W30 O31 W29 117.3(16) . . ?
W30 O31 Na4 100.3(13) . . ?
W29 O31 Na4 100.7(12) . . ?
W7 O160 Dy2 137.7(13) . . ?
W7 O83 W12 92.9(9) . . ?
W8 O83 W7 95.5(10) . . ?
W8 O83 W12 93.7(9) . . ?
Sb1 O83 W7 114.5(11) . . ?
Sb1 O83 W8 113.7(12) . . ?
Sb1 O83 W12 137.7(14) . . ?
W26 O28 K12 131.8(17) . 1_565 ?
W26 O28 Na2 104.9(14) . 1_565 ?
K12 O28 Na2 112.2(14) 1_565 1_565 ?
W19 O42 Na3 137(2) . 3_445 ?
W10 O65 Na7 120.1(16) . . ?
W11 O65 W10 119.9(15) . . ?
W11 O65 Na7 120.0(18) . . ?
W30 O12 Na1 164(2) . 5_676 ?
Dy2 O34 Na1 136(2) . . ?
W18 O111 Dy1 144.9(16) . . ?
W18 O111 K0A 127.0(16) . . ?
Dy1 O111 K0A 84.4(10) . . ?
W5 O82 W13 93.1(10) . . ?
W6 O82 W5 95.3(10) . . ?
W6 O82 W13 92.7(11) . . ?
Sb1 O82 W5 113.9(13) . . ?
Sb1 O82 W6 117.4(12) . . ?
Sb1 O82 W13 135.6(13) . . ?
W6 O93 W9 147(2) . . ?
W11 O68 W9 117.7(18) . . ?
W5 O95 W6 118.5(13) . . ?
W5 O86 W7 144.9(16) . . ?
O123 Na6 O45 82.5(14) . . ?
O123 Na6 O79 165.5(18) . 4_545 ?
O45 Na6 O79 85.2(15) . 4_545 ?
O100 Na6 O123 83(2) . . ?
O100 Na6 O45 76(2) . . ?
O100 Na6 O79 87(2) . 4_545 ?
O166 Na6 O123 80(2) . . ?
O166 Na6 O45 121(3) . . ?
O166 Na6 O100 153(4) . . ?
O166 Na6 O79 114(3) . 4_545 ?
W23 O19 W26 120.9(15) . . ?
W25 O10 K12 136.7(19) . 5_666 ?
Na6 O100 K1 128(3) . . ?
O13 Na2 O28 55.0(10) 1_545 1_545 ?
O91 Na2 O13 117.3(16) . 1_545 ?
O91 Na2 O63 76.0(14) . . ?
O91 Na2 O28 121.7(19) . 1_545 ?
O91 Na2 O155 116(2) . . ?
O63 Na2 O13 115.4(16) . 1_545 ?
O63 Na2 O28 64.7(12) . 1_545 ?
O155 Na2 O13 103(2) . 1_545 ?
O155 Na2 O63 128(2) . . ?
O155 Na2 O28 122(2) . 1_545 ?
O52 Na7 O65 100.5(15) 4_545 . ?
O124 Na7 O52 93.6(17) . 4_545 ?
O124 Na7 O65 118(2) . . ?
O54 Na0A O66 153(2) 3_545 . ?
O62 Na3 O42 143(3) . 3 ?
O62 Na3 Na3 91(2) . 2_655 ?
O62 Na3 O164 82(2) . 2_655 ?
O42 Na3 Na3 95.8(16) 3 2_655 ?
O42 Na3 O164 135(3) 3 2_655 ?
O164 Na3 Na3 77(2) 2_655 2_655 ?
Sb4 O79 Na6 114.0(17) . 4 ?
W1 K0AA Dy2 135.1(4) . . ?
W3 K0AA W1 72.6(2) . . ?
W3 K0AA Dy2 78.4(2) . . ?
O102 K0AA W1 39.5(5) . . ?
O102 K0AA W3 38.4(5) . . ?
O102 K0AA Dy2 98.5(6) . . ?
O102 K0AA O72 116.4(8) . . ?
O102 K0AA O0AA 135(4) . . ?
O74 K0AA W1 78.9(6) . . ?
O74 K0AA W3 36.2(7) . . ?
O74 K0AA Dy2 97.2(6) . . ?
O74 K0AA O102 63.4(9) . . ?
O74 K0AA O72 63.3(9) . . ?
O74 K0AA O75 64.2(9) . . ?
O74 K0AA O25 115.7(9) . . ?
O74 K0AA O0AA 129(4) . . ?
O87 K0AA W1 110.8(7) . . ?
O87 K0AA W3 108.6(8) . . ?
O87 K0AA Dy2 48.6(7) . . ?
O87 K0AA O102 99.3(10) . . ?
O87 K0AA O74 141.0(10) . . ?
O87 K0AA O72 144.2(10) . . ?
O87 K0AA O36 74.8(9) . . ?
O87 K0AA O75 141.4(10) . . ?
O87 K0AA O94 76.0(9) . . ?
O87 K0AA O25 78.7(9) . . ?
O87 K0AA O0AA 88(4) . . ?
O72 K0AA W1 98.3(6) . . ?
O72 K0AA W3 99.5(6) . . ?
O72 K0AA Dy2 119.9(6) . . ?
O36 K0AA W1 174.2(7) . . ?
O36 K0AA W3 104.3(7) . . ?
O36 K0AA Dy2 47.2(7) . . ?
O36 K0AA O102 139.4(9) . . ?
O36 K0AA O74 95.7(9) . . ?
O36 K0AA O72 77.1(9) . . ?
O36 K0AA O75 141.5(10) . . ?
O36 K0AA O94 77.7(9) . . ?
O36 K0AA O25 148.5(9) . . ?
O36 K0AA O0AA 86(4) . . ?
O75 K0AA W1 33.8(7) . . ?
O75 K0AA W3 79.2(7) . . ?
O75 K0AA Dy2 157.6(8) . . ?
O75 K0AA O102 62.7(9) . . ?
O75 K0AA O72 64.6(9) . . ?
O75 K0AA O0AA 84(4) . . ?
O94 K0AA W1 101.6(7) . . ?
O94 K0AA W3 37.8(6) . . ?
O94 K0AA Dy2 41.0(6) . . ?
O94 K0AA O102 62.1(8) . . ?
O94 K0AA O74 65.0(9) . . ?
O94 K0AA O72 118.9(9) . . ?
O94 K0AA O75 116.7(10) . . ?
O94 K0AA O25 112.0(10) . . ?
O94 K0AA O0AA 160(4) . . ?
O25 K0AA W1 37.1(5) . . ?
O25 K0AA W3 100.0(7) . . ?
O25 K0AA Dy2 121.1(7) . . ?
O25 K0AA O102 61.6(8) . . ?
O25 K0AA O72 118.3(9) . . ?
O25 K0AA O75 62.8(9) . . ?
O25 K0AA O0AA 77(4) . . ?
O0AA K0AA W1 96(4) . . ?
O0AA K0AA W3 162(4) . . ?
O0AA K0AA Dy2 119(4) . . ?
O0AA K0AA O72 68(4) . . ?

loop_
_geom_bond_atom_site_label_1
_geom_bond_atom_site_label_2
_geom_bond_distance
_geom_bond_site_symmetry_2
_geom_bond_publ_flag
W23 O23 2.29(3) . ?
W23 O24 1.93(3) . ?
W23 O22 1.73(3) . ?
W23 O106 1.94(3) . ?
W23 O25 1.95(2) . ?
W23 O19 1.84(3) . ?
W28 O105 2.29(3) . ?
W28 O108 2.01(3) . ?
W28 Na4 3.50(3) . ?
W28 O162 1.88(3) . ?
W28 O29 2.06(2) . ?
W28 O1 1.80(3) . ?
W28 K0A 3.944(8) . ?
W28 O6 1.79(3) . ?
W27 O105 2.33(2) . ?
W27 O108 1.90(3) . ?
W27 O26 1.96(3) . ?
W27 O107 1.75(3) . ?
W27 O5 1.85(3) . ?
W27 O106 1.89(3) . ?
W26 K5 3.7865(17) . ?
W26 O23 2.33(3) . ?
W26 O13 1.88(3) . ?
W26 O20 1.87(3) . ?
W26 O27 1.84(3) . ?
W26 K12 4.10(3) 1_565 ?
W26 O28 1.73(3) . ?
W26 O19 2.00(3) . ?
W16 O117 2.28(2) . ?
W16 O110 1.92(3) . ?
W16 O96 1.85(3) . ?
W16 O54 1.93(3) . ?
W16 O121 2.01(3) . ?
W16 O53 1.74(3) . ?
W25 K5 3.6829(18) . ?
W25 O88 2.28(3) . ?
W25 O170 2.04(3) . ?
W25 O9 1.97(3) . ?
W25 O32 1.73(3) . ?
W25 O4 1.89(3) . ?
W25 K12 3.96(3) 5_666 ?
W25 O10 1.70(3) . ?
W7 O57 2.02(3) . ?
W7 O85 2.00(3) . ?
W7 O128 1.75(3) . ?
W7 O160 1.81(3) . ?
W7 O83 2.28(2) . ?
W7 O86 1.93(3) . ?
W18 O117 2.29(3) . ?
W18 O39 2.05(3) . ?
W18 O54 2.01(3) . ?
W18 O120 1.90(3) . ?
W18 O17 1.70(3) . ?
W18 K0A 3.856(9) . ?
W18 O111 1.75(3) . ?
W5 O36 1.81(3) . ?
W5 O61 2.02(3) . ?
W5 O38 1.71(3) . ?
W5 O82 2.29(3) . ?
W5 O95 1.94(3) . ?
W5 O86 1.91(3) . ?
W5 K0AA 4.029(9) . ?
W31 O105 2.33(2) . ?
W31 O13 1.97(3) . ?
W31 O26 1.90(3) . ?
W31 Na4 3.38(3) . ?
W31 O29 1.79(3) . ?
W31 O30 1.87(3) . ?
W31 O14 1.75(3) . ?
W15 K1 3.789(12) . ?
W15 O116 2.27(3) . ?
W15 O110 1.91(3) . ?
W15 O98 1.91(3) . ?
W15 O44 1.92(3) . ?
W15 O97 1.99(3) . ?
W15 O55 1.73(3) . ?
W1 Dy1 3.315(3) . ?
W1 O102 2.08(2) . ?
W1 O51 1.95(3) . ?
W1 O142 1.73(3) . ?
W1 O75 1.81(3) . ?
W1 O5 2.16(4) . ?
W1 O25 1.96(2) . ?
W1 K0AA 3.248(9) . ?
W24 K5 3.7578(17) . ?
W24 O23 2.22(3) . ?
W24 O24 2.00(3) . ?
W24 O20 2.07(3) . ?
W24 O9 1.88(3) . ?
W24 O87 1.74(3) . ?
W24 O21 1.74(3) . ?
W24 K0AA 3.860(8) . ?
W17 O109 2.21(3) . ?
W17 Na4 3.72(3) 7_566 ?
W17 O104 1.78(3) . ?
W17 O120 1.97(3) . ?
W17 O113 1.93(3) . ?
W17 O18 1.72(3) . ?
W17 O112 2.12(3) . ?
W17 K0A 3.730(8) . ?
W8 O92 1.96(3) . ?
W8 O85 1.99(2) . ?
W8 O64 1.99(4) . ?
W8 O56 1.74(3) . ?
W8 O63 1.75(3) . ?
W8 K12 3.63(3) . ?
W8 O83 2.25(3) . ?
W14 K1 3.767(12) . ?
W14 O116 2.26(3) . ?
W14 O98 2.02(3) . ?
W14 O115 1.90(3) . ?
W14 O99 1.78(3) . ?
W14 O43 2.06(3) . ?
W14 O45 1.77(4) . ?
W9 K1 3.717(12) . ?
W9 O81 2.30(3) . ?
W9 O78 1.81(3) . ?
W9 O80 1.96(3) . ?
W9 O93 1.95(3) . ?
W9 O68 2.04(4) . ?
W9 O69 1.73(3) . ?
W30 K5 3.797(2) . ?
W30 O88 2.37(3) . ?
W30 Na4 3.46(3) . ?
W30 O170 1.88(3) . ?
W30 O30 1.99(3) . ?
W30 O27 1.99(3) . ?
W30 O31 1.89(3) . ?
W30 O12 1.63(3) . ?
W21 O117 2.33(3) . ?
W21 O39 1.89(3) . ?
W21 O121 1.88(3) . ?
W21 O41 1.88(3) . ?
W21 O4AA 1.95(3) . ?
W21 O40 1.72(4) . ?
W22 O109 2.22(3) . ?
W22 O90 1.71(3) . ?
W22 O115 1.95(3) . ?
W22 O113 1.96(3) . ?
W22 O48 2.01(3) . ?
W22 O114 1.71(3) . ?
W12 O57 1.86(3) . ?
W12 O71 1.93(3) . ?
W12 O58 1.90(3) . ?
W12 O64 1.95(4) . ?
W12 O67 1.74(4) . ?
W12 O83 2.36(3) . ?
W29 O88 2.27(3) . ?
W29 Na4 3.61(3) . ?
W29 O162 2.00(3) . ?
W29 O4 1.99(3) . ?
W29 O7 1.80(3) . ?
W29 O3 1.70(4) . ?
W29 K0A 3.828(8) . ?
W29 O31 2.10(3) . ?
W10 K1 3.737(11) . ?
W10 O92 1.89(2) . ?
W10 O143 1.81(3) . ?
W10 O81 2.31(3) . ?
W10 O80 1.95(3) . ?
W10 O123 1.75(3) . ?
W10 O65 2.02(3) . ?
W19 O116 2.33(3) . ?
W19 O44 1.97(3) . ?
W19 O118 1.84(3) . ?
W19 O41 1.94(3) . ?
W19 O43 1.89(3) . ?
W19 O42 1.71(3) . ?
W6 O72 1.75(3) . ?
W6 O62 2.01(4) . ?
W6 O70 1.74(3) . ?
W6 O82 2.27(3) . ?
W6 O93 1.91(3) . ?
W6 O95 1.98(3) . ?
W3 Dy1 3.328(3) . ?
W3 O102 1.94(2) . ?
W3 O50 2.03(2) . ?
W3 O74 1.83(3) . ?
W3 O76 1.79(3) . ?
W3 O94 1.90(3) . ?
W3 O103 2.24(3) . ?
W3 K0AA 3.090(10) . ?
W20 O109 2.35(3) . ?
W20 O118 2.03(3) . ?
W20 O48 1.84(3) . ?
W20 O112 1.80(3) . ?
W20 O47 1.72(3) . ?
W20 O4AA 1.91(3) . ?
W13 O58 1.93(3) . ?
W13 O62 1.86(3) . ?
W13 O59 1.89(3) . ?
W13 O61 1.88(3) . ?
W13 O60 1.73(4) . ?
W13 O82 2.40(3) . ?
W11 O71 1.93(3) . ?
W11 O81 2.41(3) . ?
W11 O59 1.97(3) . ?
W11 O66 1.75(4) . ?
W11 O65 1.90(3) . ?
W11 O68 1.89(3) . ?
W2 Dy1 3.387(3) . ?
W2 K1 3.714(11) . ?
W2 O96 2.13(3) . ?
W2 O97 1.87(3) . ?
W2 O51 2.00(2) . ?
W2 O50 2.15(2) . ?
W2 O77 1.81(3) . ?
W2 O52 1.81(3) . ?
Dy3 K1 4.116(11) . ?
Dy3 O143 2.35(3) . ?
Dy3 O90 2.36(3) . ?
Dy3 O99 2.42(3) . ?
Dy3 O56 2.35(3) . ?
Dy3 O91 2.37(3) . ?
Dy3 O76 2.16(3) . ?
Dy3 O89 2.41(3) . ?
Dy1 O102 2.46(3) . ?
Dy1 O96 2.64(3) . ?
Dy1 O51 2.42(3) . ?
Dy1 O50 2.43(2) . ?
Dy1 K0A 3.303(10) . ?
Dy1 O103 2.49(3) . ?
Dy1 O5 2.56(3) . ?
Dy1 O6 2.35(3) . ?
Dy1 O111 2.37(3) . ?
Dy1 O49 2.17(3) . ?
Sb2 O105 1.96(2) . ?
Sb2 O23 2.02(3) . ?
Sb2 O88 1.99(3) . ?
Sb2 K0AA 4.158(10) . ?
Sb3 O116 2.00(3) . ?
Sb3 O117 1.99(2) . ?
Sb3 O109 2.04(3) . ?
Sb1 O81 1.93(3) . ?
Sb1 O83 1.98(2) . ?
Sb1 O82 1.96(3) . ?
Dy2 O87 2.46(3) . ?
Dy2 O32 2.40(3) . ?
Dy2 O36 2.41(3) . ?
Dy2 O94 2.14(3) . ?
Dy2 O160 2.30(2) . ?
Dy2 O34 2.46(5) . ?
Dy2 O35 2.53(7) . ?
Dy2 O33 2.40(5) . ?
Dy2 K0AA 3.256(10) . ?
Sb4 K1 3.711(11) . ?
Sb4 O74 2.09(3) . ?
Sb4 O77 1.97(2) . ?
Sb4 O72 2.10(3) . ?
Sb4 O78 2.02(3) . ?
Sb4 O75 2.00(3) . ?
Sb4 O79 1.95(3) . ?
Sb4 K0AA 3.361(9) . ?
K1 O98 2.86(3) . ?
K1 O97 2.76(3) . ?
K1 O143 2.82(3) . ?
K1 O77 2.89(3) . ?
K1 O99 2.83(3) . ?
K1 O78 2.70(3) . ?
K1 O80 2.95(3) . ?
K1 O100 3.07(7) . ?
K1 O133 2.87(6) . ?
K5 W25 3.6828(19) 5_676 ?
K5 W24 3.7579(17) 5_676 ?
K5 O20 2.92(3) 5_676 ?
K5 O20 2.92(3) . ?
K5 O170 2.73(3) 5_676 ?
K5 O170 2.73(3) . ?
K5 O27 2.96(3) . ?
K5 O27 2.96(3) 5_676 ?
K5 O9 2.68(3) . ?
K5 O9 2.68(3) 5_676 ?
O13 Na2 2.98(5) 1_565 ?
O102 K0AA 2.68(3) . ?
Na4 W17 3.72(3) 7_566 ?
Na4 O162 2.49(4) . ?
Na4 O29 2.57(4) . ?
Na4 O30 2.46(5) . ?
Na4 O18 2.31(4) 7_566 ?
Na4 O31 2.58(4) . ?
Na4 O16 2.30(5) . ?
Na4 O15 2.45(7) . ?
O104 K0A 2.39(3) . ?
O54 Na0A 2.72(6) 3_455 ?
O74 K0AA 2.57(3) . ?
O87 K0AA 2.41(3) . ?
O7 K0A 2.35(3) . ?
O64 K12 2.73(5) . ?
O18 Na4 2.31(4) 7_566 ?
O72 K0AA 2.89(3) . ?
O21 Na1 2.35(4) . ?
O36 K0AA 2.51(3) . ?
O62 Na3 2.81(8) . ?
O75 K0AA 2.59(3) . ?
O52 Na7 2.73(5) 4 ?
O91 Na2 2.70(5) . ?
O38 Na1 2.38(4) . ?
Na1 O12 2.56(4) 5_676 ?
Na1 O34 2.59(6) . ?
Na1 O154 2.36(7) . ?
O63 K12 2.76(5) . ?
O63 Na2 2.95(5) . ?
O123 Na6 2.59(4) . ?
O94 K0AA 2.57(3) . ?
K12 W26 4.10(3) 1_545 ?
K12 W25 3.96(3) 5_666 ?
K12 O28 2.74(5) 1_545 ?
K12 O10 2.55(4) 5_666 ?
K12 O125 3.33(6) . ?
K12 O129 3.02(6) 5_666 ?
K12 O158 2.71(10) . ?
K0A O103 2.04(4) . ?
K0A O6 2.56(3) . ?
K0A O111 2.54(3) . ?
K0A O11 3.07(6) . ?
K0A O135 3.04(8) . ?
K0A O163 2.05(5) . ?
O66 Na0A 2.98(6) . ?
O45 Na6 2.60(5) . ?
O25 K0AA 2.58(3) . ?
O28 K12 2.74(5) 1_565 ?
O28 Na2 2.98(5) 1_565 ?
O42 Na3 2.92(7) 3_445 ?
O65 Na7 2.78(5) . ?
O12 Na1 2.56(4) 5_676 ?
Na6 O100 2.29(8) . ?
Na6 O79 2.71(4) 4_545 ?
Na6 O166 2.26(9) . ?
O10 K12 2.55(4) 5_666 ?
Na2 O13 2.98(5) 1_545 ?
Na2 O28 2.98(5) 1_545 ?
Na2 O155 2.79(9) . ?
Na7 O52 2.73(5) 4_545 ?
Na7 O124 2.40(6) . ?
O129 K12 3.02(6) 5_666 ?
Na0A O54 2.72(6) 3_545 ?
Na3 O42 2.92(7) 3 ?
Na3 Na3 3.33(12) 2_655 ?
Na3 O164 2.98(10) 2_655 ?
O79 Na6 2.71(4) 4 ?
O164 Na3 2.98(10) 2_655 ?
K0AA O0AA 2.78(2) . ?

loop_
_smtbx_masks_void_nr
_smtbx_masks_void_average_x
_smtbx_masks_void_average_y
_smtbx_masks_void_average_z
_smtbx_masks_void_volume
_smtbx_masks_void_count_electrons
_smtbx_masks_void_content
1 0.000 -0.013 0.250 162.2 25.6 ?
2 0.000 0.013 0.750 162.2 34.8 ?
3 0.000 0.270 0.750 23.1 9.0 ?
4 0.018 0.516 0.139 65.6 1.4 ?
5 -0.018 0.516 0.361 65.6 1.4 ?
6 0.018 0.484 0.639 65.6 3.7 ?
7 -0.018 0.484 0.861 65.6 3.8 ?
8 0.000 0.730 0.250 23.1 9.0 ?
9 0.250 -0.250 1.000 340.8 25.6 ?
10 0.250 0.250 0.500 340.8 25.6 ?
11 0.500 0.513 0.750 162.2 34.8 ?
12 0.500 0.487 0.250 162.2 25.6 ?
13 0.482 0.016 0.361 65.6 1.4 ?
14 0.482 -0.016 0.861 65.6 3.8 ?
15 0.518 -0.016 0.639 65.6 3.7 ?
16 0.518 0.016 0.139 65.6 1.4 ?
17 0.500 0.230 0.250 23.1 9.0 ?
18 0.500 0.770 0.750 23.1 9.0 ?
19 0.750 0.250 1.000 340.8 25.6 ?
20 0.750 0.750 0.500 340.8 25.6 ?
